data_7043684
loop_
_publ_author_name
'Shi, Yinghua'
'Li, Jianfeng'
'Cui, Chunming'

_publ_section_title
;
 Synthesis of Divalent Ytterbium Terphenylamide and Catalytic Application
 for Regioselective Hydrosilylation of Alkenes
;
_journal_name_full 'Dalton Trans.'
_journal_paper_doi 10.1039/C7DT01837A
_journal_year 2017
_chemical_formula_moiety 'C61 H13 N2 O2 Si Yb'
_chemical_formula_sum 'C61 H66 N2 O2 Si Yb'
_chemical_formula_weight 1060.29
_chemical_name_systematic
; 
 ? 
;
_space_group_IT_number 2
_symmetry_cell_setting triclinic
_symmetry_space_group_name_Hall '-P 1'
_symmetry_space_group_name_H-M 'P -1'
_atom_sites_solution_hydrogens geom
_atom_sites_solution_primary direct
_atom_sites_solution_secondary difmap
_audit_creation_method SHELXL-97
_audit_update_record
;
2017-04-20 deposited with the CCDC.
2017-07-18 downloaded from the CCDC.
;
_cell_angle_alpha 71.668(6)
_cell_angle_beta 85.793(6)
_cell_angle_gamma 71.566(5)
_cell_formula_units_Z 4
_cell_length_a 17.100(2)
_cell_length_b 17.5072(17)
_cell_length_c 19.438(2)
_cell_measurement_reflns_used 19305
_cell_measurement_temperature 113(2)
_cell_measurement_theta_max 27.9
_cell_measurement_theta_min 1.3
_cell_volume 5238.2(10)
_computing_cell_refinement CrystalClear
_computing_data_collection CrystalClear
_computing_data_reduction CrystalClear
_computing_publication_material 'CrystalStructure 3.8'
_computing_structure_refinement 'SHELXL-97 (Sheldrick, 1997)'
_computing_structure_solution 'SHELXS-97 (Sheldrick, 1990)'
_diffrn_ambient_temperature 113(2)
_diffrn_detector_area_resol_mean 14.63
_diffrn_measured_fraction_theta_full 0.991
_diffrn_measured_fraction_theta_max 0.991
_diffrn_measurement_device_type 'Rigaku Saturn CCD area detector'
_diffrn_measurement_method '\w and \f scans'
_diffrn_radiation_monochromator multilayer
_diffrn_radiation_source 'rotating anode'
_diffrn_radiation_type MoK\a
_diffrn_radiation_wavelength 0.71075
_diffrn_reflns_av_R_equivalents 0.0409
_diffrn_reflns_av_sigmaI/netI 0.0626
_diffrn_reflns_limit_h_max 22
_diffrn_reflns_limit_h_min -22
_diffrn_reflns_limit_k_max 20
_diffrn_reflns_limit_k_min -23
_diffrn_reflns_limit_l_max 25
_diffrn_reflns_limit_l_min -25
_diffrn_reflns_number 58425
_diffrn_reflns_theta_full 27.88
_diffrn_reflns_theta_max 27.88
_diffrn_reflns_theta_min 1.26
_diffrn_standards_decay_% 0
_diffrn_standards_interval_count 0
_diffrn_standards_interval_time 0
_diffrn_standards_number 0
_exptl_absorpt_coefficient_mu 1.852
_exptl_absorpt_correction_T_max 0.6861
_exptl_absorpt_correction_T_min 0.6445
_exptl_absorpt_correction_type multi-scan
_exptl_absorpt_process_details CrystalClear
_exptl_crystal_colour colorless
_exptl_crystal_density_diffrn 1.344
_exptl_crystal_density_method 'not measured'
_exptl_crystal_description prism
_exptl_crystal_F_000 2184
_exptl_crystal_size_max 0.26
_exptl_crystal_size_mid 0.24
_exptl_crystal_size_min 0.22
_refine_diff_density_max 2.138
_refine_diff_density_min -1.696
_refine_diff_density_rms 0.127
_refine_ls_extinction_coef 0.00587(9)
_refine_ls_extinction_expression Fc^*^=kFc[1+0.001xFc^2^\l^3^/sin(2\q)]^-1/4^
_refine_ls_extinction_method SHELXL
_refine_ls_goodness_of_fit_ref 1.031
_refine_ls_hydrogen_treatment mixed
_refine_ls_matrix_type full
_refine_ls_number_parameters 1238
_refine_ls_number_reflns 24765
_refine_ls_number_restraints 0
_refine_ls_restrained_S_all 1.031
_refine_ls_R_factor_all 0.0418
_refine_ls_R_factor_gt 0.0345
_refine_ls_shift/su_max 0.001
_refine_ls_shift/su_mean 0.000
_refine_ls_structure_factor_coef Fsqd
_refine_ls_weighting_details 'calc w=1/[\s^2^(Fo^2^)+(0.0310P)^2^+0.0000P] where P=(Fo^2^+2Fc^2^)/3'
_refine_ls_weighting_scheme calc
_refine_ls_wR_factor_gt 0.0793
_refine_ls_wR_factor_ref 0.0818
_reflns_number_gt 20554
_reflns_number_total 24765
_reflns_threshold_expression >2sigma(I)
_cod_data_source_file c7dt01837a1.cif
_cod_data_source_block shelxl_CCDC1
_cod_original_cell_volume 5238.3(11)
_cod_database_code 7043684

loop_
_symmetry_equiv_pos_as_xyz
'x, y, z'
'-x, -y, -z'

loop_
_atom_site_label
_atom_site_type_symbol
_atom_site_fract_x
_atom_site_fract_y
_atom_site_fract_z
_atom_site_U_iso_or_equiv
_atom_site_adp_type
_atom_site_occupancy
_atom_site_symmetry_multiplicity
_atom_site_calc_flag
_atom_site_refinement_flags
Yb1 Yb 0.057312(7) 0.379837(7) 0.280490(6) 0.01776(4) Uani 1 1 d .
Yb2 Yb 0.566899(7) -0.103476(7) 0.270319(6) 0.01832(4) Uani 1 1 d .
Si1 Si 0.06777(4) 0.56166(5) 0.21689(4) 0.01663(16) Uani 1 1 d .
Si2 Si 0.55185(5) 0.08547(5) 0.21499(4) 0.01752(16) Uani 1 1 d .
O1 O 0.01988(13) 0.28742(12) 0.22248(12) 0.0322(5) Uani 1 1 d .
O2 O 0.14827(13) 0.34898(13) 0.18033(11) 0.0316(5) Uani 1 1 d .
O3 O 0.65833(13) -0.12156(12) 0.16947(11) 0.0278(5) Uani 1 1 d .
O4 O 0.53133(13) -0.18864(12) 0.20266(12) 0.0317(5) Uani 1 1 d .
N1 N -0.00219(13) 0.51685(13) 0.20131(11) 0.0159(5) Uani 1 1 d .
N2 N 0.12878(13) 0.47607(13) 0.28171(12) 0.0176(5) Uani 1 1 d .
N3 N 0.49080(13) 0.03159(13) 0.19933(12) 0.0175(5) Uani 1 1 d .
N4 N 0.61974(13) 0.00381(13) 0.27815(12) 0.0181(5) Uani 1 1 d .
C1 C -0.07900(16) 0.54937(16) 0.16895(14) 0.0163(5) Uani 1 1 d .
C2 C -0.14374(16) 0.51757(16) 0.20450(14) 0.0180(6) Uani 1 1 d .
C3 C -0.22287(16) 0.54662(17) 0.17319(15) 0.0215(6) Uani 1 1 d .
H3 H -0.2637 0.5225 0.1976 0.026 Uiso 1 1 calc R
C4 C -0.24305(17) 0.61004(17) 0.10702(15) 0.0248(7) Uani 1 1 d .
H4 H -0.2972 0.6302 0.0863 0.030 Uiso 1 1 calc R
C5 C -0.18213(17) 0.64291(17) 0.07222(15) 0.0235(6) Uani 1 1 d .
H5 H -0.1955 0.6870 0.0274 0.028 Uiso 1 1 calc R
C6 C -0.10156(16) 0.61366(16) 0.10051(14) 0.0186(6) Uani 1 1 d .
C7 C -0.13157(16) 0.45802(16) 0.27984(15) 0.0190(6) Uani 1 1 d .
C8 C -0.10071(16) 0.47677(16) 0.33530(15) 0.0196(6) Uani 1 1 d .
H8 H -0.0783 0.5224 0.3230 0.024 Uiso 1 1 calc R
C9 C -0.10194(17) 0.43019(18) 0.40826(15) 0.0247(6) Uani 1 1 d .
C10 C -0.13322(19) 0.36220(18) 0.42525(17) 0.0302(7) Uani 1 1 d .
H10 H -0.1354 0.3307 0.4746 0.036 Uiso 1 1 calc R
C11 C -0.16131(19) 0.33942(18) 0.37158(18) 0.0315(7) Uani 1 1 d .
C12 C -0.15996(18) 0.38727(17) 0.29947(16) 0.0256(7) Uani 1 1 d .
H12 H -0.1787 0.3717 0.2626 0.031 Uiso 1 1 calc R
C13 C -0.03918(17) 0.64986(17) 0.05610(14) 0.0215(6) Uani 1 1 d .
C14 C 0.02560(17) 0.60026(17) 0.02584(14) 0.0222(6) Uani 1 1 d .
H14 H 0.0316 0.5420 0.0356 0.027 Uiso 1 1 calc R
C15 C 0.08170(19) 0.6346(2) -0.01845(16) 0.0295(7) Uani 1 1 d .
C16 C 0.0738(2) 0.7189(2) -0.03064(16) 0.0339(8) Uani 1 1 d .
H16 H 0.1129 0.7422 -0.0595 0.041 Uiso 1 1 calc R
C17 C 0.0100(2) 0.77034(19) -0.00165(17) 0.0322(7) Uani 1 1 d .
C18 C -0.04695(19) 0.73534(18) 0.04052(15) 0.0280(7) Uani 1 1 d .
H18 H -0.0921 0.7705 0.0591 0.034 Uiso 1 1 calc R
C19 C -0.0727(2) 0.4563(2) 0.46621(15) 0.0325(7) Uani 1 1 d .
H19A H -0.0803 0.4193 0.5141 0.049 Uiso 1 1 calc R
H19B H -0.1046 0.5150 0.4620 0.049 Uiso 1 1 calc R
H19C H -0.0141 0.4516 0.4601 0.049 Uiso 1 1 calc R
C20 C -0.1957(2) 0.2651(2) 0.3912(2) 0.0479(10) Uani 1 1 d .
H20A H -0.2561 0.2862 0.3910 0.072 Uiso 1 1 calc R
H20B H -0.1749 0.2270 0.4396 0.072 Uiso 1 1 calc R
H20C H -0.1784 0.2343 0.3556 0.072 Uiso 1 1 calc R
C21 C 0.1483(2) 0.5801(2) -0.05395(18) 0.0393(8) Uani 1 1 d .
H21A H 0.1712 0.6164 -0.0938 0.059 Uiso 1 1 calc R
H21B H 0.1246 0.5463 -0.0729 0.059 Uiso 1 1 calc R
H21C H 0.1922 0.5424 -0.0181 0.059 Uiso 1 1 calc R
C22 C 0.0021(3) 0.8628(2) -0.0142(2) 0.0516(11) Uani 1 1 d .
H22A H -0.0563 0.8958 -0.0162 0.077 Uiso 1 1 calc R
H22B H 0.0273 0.8845 -0.0602 0.077 Uiso 1 1 calc R
H22C H 0.0303 0.8677 0.0256 0.077 Uiso 1 1 calc R
C23 C 0.18031(16) 0.47027(16) 0.33517(14) 0.0185(6) Uani 1 1 d .
C24 C 0.19690(16) 0.39753(16) 0.39843(14) 0.0202(6) Uani 1 1 d .
C25 C 0.23520(18) 0.39368(18) 0.46027(15) 0.0251(7) Uani 1 1 d .
H25 H 0.2424 0.3457 0.5021 0.030 Uiso 1 1 calc R
C26 C 0.26305(19) 0.45926(18) 0.46153(16) 0.0299(7) Uani 1 1 d .
H26 H 0.2861 0.4586 0.5048 0.036 Uiso 1 1 calc R
C27 C 0.25663(18) 0.52638(18) 0.39812(16) 0.0275(7) Uani 1 1 d .
H27 H 0.2787 0.5699 0.3979 0.033 Uiso 1 1 calc R
C28 C 0.21897(17) 0.53158(17) 0.33511(15) 0.0227(6) Uani 1 1 d .
C29 C 0.17429(16) 0.32326(16) 0.39492(14) 0.0201(6) Uani 1 1 d .
C30 C 0.11344(17) 0.29446(17) 0.43708(15) 0.0232(6) Uani 1 1 d .
H30 H 0.0840 0.3234 0.4696 0.028 Uiso 1 1 calc R
C31 C 0.09503(19) 0.22389(18) 0.43232(17) 0.0299(7) Uani 1 1 d .
C32 C 0.1372(2) 0.18374(18) 0.38340(17) 0.0328(8) Uani 1 1 d .
H32 H 0.1236 0.1371 0.3785 0.039 Uiso 1 1 calc R
C33 C 0.19898(19) 0.20980(18) 0.34121(16) 0.0290(7) Uani 1 1 d .
C34 C 0.21625(17) 0.27950(17) 0.34739(15) 0.0249(7) Uani 1 1 d .
H34 H 0.2579 0.2982 0.3185 0.030 Uiso 1 1 calc R
C35 C 0.22636(16) 0.59680(17) 0.26632(15) 0.0224(6) Uani 1 1 d .
C36 C 0.26094(17) 0.57208(18) 0.20726(15) 0.0253(6) Uani 1 1 d .
H36 H 0.2775 0.5137 0.2112 0.030 Uiso 1 1 calc R
C37 C 0.27246(19) 0.6294(2) 0.14225(17) 0.0309(7) Uani 1 1 d .
C38 C 0.24781(19) 0.7144(2) 0.13732(17) 0.0332(8) Uani 1 1 d .
H38 H 0.2554 0.7544 0.0934 0.040 Uiso 1 1 calc R
C39 C 0.21250(19) 0.74212(19) 0.19487(18) 0.0319(7) Uani 1 1 d .
C40 C 0.20259(18) 0.68274(18) 0.25987(17) 0.0277(7) Uani 1 1 d .
H40 H 0.1794 0.7012 0.3000 0.033 Uiso 1 1 calc R
C41 C 0.0357(2) 0.1874(2) 0.48305(19) 0.0456(10) Uani 1 1 d .
H41A H 0.0022 0.1692 0.4564 0.068 Uiso 1 1 calc R
H41B H -0.0004 0.2305 0.5032 0.068 Uiso 1 1 calc R
H41C H 0.0667 0.1387 0.5226 0.068 Uiso 1 1 calc R
C42 C 0.2491(2) 0.1614(2) 0.29276(18) 0.0474(10) Uani 1 1 d .
H42A H 0.3056 0.1332 0.3126 0.071 Uiso 1 1 calc R
H42B H 0.2499 0.2006 0.2441 0.071 Uiso 1 1 calc R
H42C H 0.2244 0.1190 0.2899 0.071 Uiso 1 1 calc R
C43 C 0.3073(2) 0.6003(2) 0.07874(18) 0.0451(9) Uani 1 1 d .
H43A H 0.3549 0.5493 0.0949 0.068 Uiso 1 1 calc R
H43B H 0.3246 0.6450 0.0428 0.068 Uiso 1 1 calc R
H43C H 0.2651 0.5874 0.0568 0.068 Uiso 1 1 calc R
C44 C 0.1800(2) 0.83591(18) 0.18707(19) 0.0433(9) Uani 1 1 d .
H44A H 0.1303 0.8623 0.1556 0.065 Uiso 1 1 calc R
H44B H 0.2222 0.8627 0.1657 0.065 Uiso 1 1 calc R
H44C H 0.1666 0.8433 0.2349 0.065 Uiso 1 1 calc R
C45 C 0.02142(16) 0.65431(17) 0.25297(15) 0.0205(6) Uani 1 1 d .
C46 C 0.00370(19) 0.73826(18) 0.20734(17) 0.0290(7) Uani 1 1 d .
H46 H 0.0138 0.7486 0.1570 0.035 Uiso 1 1 calc R
C47 C -0.0281(2) 0.80598(19) 0.23399(19) 0.0356(8) Uani 1 1 d .
H47 H -0.0403 0.8621 0.2018 0.043 Uiso 1 1 calc R
C48 C -0.0422(2) 0.7927(2) 0.3067(2) 0.0387(8) Uani 1 1 d .
H48 H -0.0638 0.8396 0.3248 0.046 Uiso 1 1 calc R
C49 C -0.0251(2) 0.71155(19) 0.35336(17) 0.0344(8) Uani 1 1 d .
H49 H -0.0350 0.7022 0.4036 0.041 Uiso 1 1 calc R
C50 C 0.00688(18) 0.64333(18) 0.32654(16) 0.0255(7) Uani 1 1 d .
H50 H 0.0192 0.5875 0.3593 0.031 Uiso 1 1 calc R
C51 C -0.0201(2) 0.22453(19) 0.2565(2) 0.0461(10) Uani 1 1 d .
H51A H -0.0600 0.2258 0.2222 0.069 Uiso 1 1 calc R
H51B H -0.0487 0.2365 0.2993 0.069 Uiso 1 1 calc R
H51C H 0.0213 0.1684 0.2712 0.069 Uiso 1 1 calc R
C52 C 0.0685(2) 0.2681(2) 0.16347(18) 0.0420(9) Uani 1 1 d .
H52A H 0.0339 0.2613 0.1284 0.050 Uiso 1 1 calc R
H52B H 0.1140 0.2146 0.1816 0.050 Uiso 1 1 calc R
C53 C 0.1024(2) 0.3392(2) 0.12750(18) 0.0476(10) Uani 1 1 d .
H53A H 0.1384 0.3266 0.0877 0.057 Uiso 1 1 calc R
H53B H 0.0569 0.3921 0.1068 0.057 Uiso 1 1 calc R
C54 C 0.2037(2) 0.3972(2) 0.14798(19) 0.0435(9) Uani 1 1 d .
H54A H 0.2419 0.3689 0.1170 0.065 Uiso 1 1 calc R
H54B H 0.2349 0.4012 0.1863 0.065 Uiso 1 1 calc R
H54C H 0.1718 0.4542 0.1187 0.065 Uiso 1 1 calc R
C55 C 0.41382(16) 0.05641(16) 0.16884(14) 0.0170(6) Uani 1 1 d .
C56 C 0.35340(16) 0.01765(17) 0.20489(15) 0.0190(6) Uani 1 1 d .
C57 C 0.27495(16) 0.04076(17) 0.17337(15) 0.0224(6) Uani 1 1 d .
H57 H 0.2370 0.0125 0.1979 0.027 Uiso 1 1 calc R
C58 C 0.25097(17) 0.10355(18) 0.10760(15) 0.0257(7) Uani 1 1 d .
H58 H 0.1971 0.1193 0.0874 0.031 Uiso 1 1 calc R
C59 C 0.30789(17) 0.14258(18) 0.07218(15) 0.0244(7) Uani 1 1 d .
H59 H 0.2920 0.1865 0.0275 0.029 Uiso 1 1 calc R
C60 C 0.38789(16) 0.11948(17) 0.10007(14) 0.0203(6) Uani 1 1 d .
C61 C 0.36745(16) -0.04213(16) 0.28030(15) 0.0200(6) Uani 1 1 d .
C62 C 0.40495(16) -0.02782(17) 0.33484(15) 0.0205(6) Uani 1 1 d .
H62 H 0.4313 0.0149 0.3218 0.025 Uiso 1 1 calc R
C63 C 0.40477(17) -0.07447(18) 0.40782(16) 0.0250(7) Uani 1 1 d .
C64 C 0.36847(18) -0.13894(19) 0.42631(16) 0.0303(7) Uani 1 1 d .
H64 H 0.3671 -0.1705 0.4758 0.036 Uiso 1 1 calc R
C65 C 0.33412(19) -0.15790(18) 0.37340(18) 0.0306(7) Uani 1 1 d .
C66 C 0.33387(17) -0.10938(17) 0.30104(16) 0.0255(6) Uani 1 1 d .
H66 H 0.3104 -0.1221 0.2649 0.031 Uiso 1 1 calc R
C67 C 0.44605(17) 0.16088(17) 0.05430(14) 0.0214(6) Uani 1 1 d .
C68 C 0.51342(17) 0.11358(17) 0.02406(14) 0.0223(6) Uani 1 1 d .
H68 H 0.5237 0.0543 0.0356 0.027 Uiso 1 1 calc R
C69 C 0.56565(18) 0.15169(19) -0.02256(15) 0.0266(7) Uani 1 1 d .
C70 C 0.55072(19) 0.23836(19) -0.03725(16) 0.0300(7) Uani 1 1 d .
H70 H 0.5871 0.2647 -0.0675 0.036 Uiso 1 1 calc R
C71 C 0.4839(2) 0.28731(19) -0.00876(17) 0.0309(7) Uani 1 1 d .
C72 C 0.43142(18) 0.24774(18) 0.03625(15) 0.0261(7) Uani 1 1 d .
H72 H 0.3847 0.2808 0.0549 0.031 Uiso 1 1 calc R
C73 C 0.43958(19) -0.05204(19) 0.46487(15) 0.0321(7) Uani 1 1 d .
H73A H 0.4023 0.0011 0.4703 0.048 Uiso 1 1 calc R
H73B H 0.4937 -0.0453 0.4504 0.048 Uiso 1 1 calc R
H73C H 0.4454 -0.0972 0.5111 0.048 Uiso 1 1 calc R
C74 C 0.2979(2) -0.2306(2) 0.3931(2) 0.0467(10) Uani 1 1 d .
H74A H 0.3235 -0.2686 0.3643 0.070 Uiso 1 1 calc R
H74B H 0.2382 -0.2082 0.3829 0.070 Uiso 1 1 calc R
H74C H 0.3085 -0.2620 0.4447 0.070 Uiso 1 1 calc R
C75 C 0.63573(19) 0.1003(2) -0.05729(17) 0.0356(8) Uani 1 1 d .
H75A H 0.6471 0.1367 -0.1042 0.053 Uiso 1 1 calc R
H75B H 0.6205 0.0539 -0.0646 0.053 Uiso 1 1 calc R
H75C H 0.6851 0.0770 -0.0256 0.053 Uiso 1 1 calc R
C76 C 0.4685(2) 0.3817(2) -0.0246(2) 0.0494(10) Uani 1 1 d .
H76A H 0.4097 0.4095 -0.0203 0.074 Uiso 1 1 calc R
H76B H 0.4854 0.4054 -0.0739 0.074 Uiso 1 1 calc R
H76C H 0.5005 0.3909 0.0101 0.074 Uiso 1 1 calc R
C77 C 0.66854(16) 0.00100(16) 0.33179(14) 0.0183(6) Uani 1 1 d .
C78 C 0.69475(16) -0.07554(16) 0.39172(14) 0.0184(6) Uani 1 1 d .
C79 C 0.73270(17) -0.07978(17) 0.45351(15) 0.0239(6) Uani 1 1 d .
H79 H 0.7470 -0.1312 0.4924 0.029 Uiso 1 1 calc R
C80 C 0.75032(18) -0.01010(18) 0.45973(16) 0.0272(7) Uani 1 1 d .
H80 H 0.7734 -0.0121 0.5035 0.033 Uiso 1 1 calc R
C81 C 0.73329(17) 0.06274(17) 0.40022(16) 0.0243(6) Uani 1 1 d .
H81 H 0.7471 0.1100 0.4034 0.029 Uiso 1 1 calc R
C82 C 0.69654(17) 0.06888(17) 0.33593(15) 0.0214(6) Uani 1 1 d .
C83 C 0.68373(16) -0.15247(16) 0.38176(14) 0.0197(6) Uani 1 1 d .
C84 C 0.62489(17) -0.19038(17) 0.41746(15) 0.0238(6) Uani 1 1 d .
H84 H 0.5903 -0.1677 0.4514 0.029 Uiso 1 1 calc R
C85 C 0.61638(18) -0.26105(18) 0.40376(17) 0.0293(7) Uani 1 1 d .
C86 C 0.66751(19) -0.29364(18) 0.35372(17) 0.0309(7) Uani 1 1 d .
H86 H 0.6607 -0.3407 0.3432 0.037 Uiso 1 1 calc R
C87 C 0.72817(18) -0.25941(18) 0.31872(16) 0.0267(7) Uani 1 1 d .
C88 C 0.73497(17) -0.18842(17) 0.33304(15) 0.0235(6) Uani 1 1 d .
H88 H 0.7756 -0.1637 0.3090 0.028 Uiso 1 1 calc R
C89 C 0.69431(17) 0.14153(18) 0.27047(16) 0.0252(7) Uani 1 1 d .
C90 C 0.72651(18) 0.12534(19) 0.20683(16) 0.0288(7) Uani 1 1 d .
H90 H 0.7471 0.0683 0.2064 0.035 Uiso 1 1 calc R
C91 C 0.7296(2) 0.1898(2) 0.14367(17) 0.0367(8) Uani 1 1 d .
C92 C 0.7003(2) 0.2726(2) 0.1462(2) 0.0444(10) Uani 1 1 d .
H92 H 0.7023 0.3174 0.1037 0.053 Uiso 1 1 calc R
C93 C 0.6686(2) 0.2920(2) 0.2080(2) 0.0420(9) Uani 1 1 d .
C94 C 0.66595(19) 0.22584(19) 0.27083(18) 0.0336(8) Uani 1 1 d .
H94 H 0.6448 0.2383 0.3140 0.040 Uiso 1 1 calc R
C95 C 0.5541(2) -0.30300(19) 0.4439(2) 0.0432(9) Uani 1 1 d .
H95A H 0.4991 -0.2705 0.4219 0.065 Uiso 1 1 calc R
H95B H 0.5541 -0.3049 0.4949 0.065 Uiso 1 1 calc R
H95C H 0.5689 -0.3607 0.4411 0.065 Uiso 1 1 calc R
C96 C 0.78597(19) -0.29804(19) 0.26824(18) 0.0393(9) Uani 1 1 d .
H96A H 0.8425 -0.3190 0.2882 0.059 Uiso 1 1 calc R
H96B H 0.7827 -0.2552 0.2208 0.059 Uiso 1 1 calc R
H96C H 0.7705 -0.3451 0.2627 0.059 Uiso 1 1 calc R
C97 C 0.7575(2) 0.1689(2) 0.07488(18) 0.0505(10) Uani 1 1 d .
H97A H 0.8038 0.1163 0.0859 0.076 Uiso 1 1 calc R
H97B H 0.7752 0.2150 0.0414 0.076 Uiso 1 1 calc R
H97C H 0.7119 0.1619 0.0524 0.076 Uiso 1 1 calc R
C98 C 0.6357(2) 0.3828(2) 0.2085(2) 0.0661(13) Uani 1 1 d .
H98A H 0.6685 0.4158 0.1766 0.099 Uiso 1 1 calc R
H98B H 0.6393 0.3847 0.2580 0.099 Uiso 1 1 calc R
H98C H 0.5780 0.4067 0.1912 0.099 Uiso 1 1 calc R
C99 C 0.49525(16) 0.17608(16) 0.25215(15) 0.0213(6) Uani 1 1 d .
C100 C 0.47156(18) 0.25969(17) 0.20683(17) 0.0273(7) Uani 1 1 d .
H100 H 0.4821 0.2710 0.1565 0.033 Uiso 1 1 calc R
C101 C 0.43280(19) 0.32683(18) 0.23372(19) 0.0342(8) Uani 1 1 d .
H101 H 0.4172 0.3832 0.2017 0.041 Uiso 1 1 calc R
C102 C 0.41702(19) 0.31210(19) 0.30628(19) 0.0356(8) Uani 1 1 d .
H102 H 0.3903 0.3580 0.3245 0.043 Uiso 1 1 calc R
C103 C 0.4404(2) 0.22999(19) 0.35264(18) 0.0347(8) Uani 1 1 d .
H103 H 0.4299 0.2193 0.4029 0.042 Uiso 1 1 calc R
C104 C 0.47938(18) 0.16292(18) 0.32550(16) 0.0272(7) Uani 1 1 d .
H104 H 0.4955 0.1068 0.3579 0.033 Uiso 1 1 calc R
C105 C 0.7060(2) -0.0654(2) 0.13775(18) 0.0401(8) Uani 1 1 d .
H10A H 0.7515 -0.0926 0.1112 0.060 Uiso 1 1 calc R
H10B H 0.7282 -0.0522 0.1761 0.060 Uiso 1 1 calc R
H10C H 0.6707 -0.0130 0.1043 0.060 Uiso 1 1 calc R
C106 C 0.6283(2) -0.1475(2) 0.11715(17) 0.0433(9) Uani 1 1 d .
H10D H 0.6736 -0.1672 0.0860 0.052 Uiso 1 1 calc R
H10E H 0.5849 -0.0992 0.0859 0.052 Uiso 1 1 calc R
C107 C 0.5936(2) -0.21774(19) 0.15564(17) 0.0361(8) Uani 1 1 d .
H10F H 0.5697 -0.2346 0.1200 0.043 Uiso 1 1 calc R
H10G H 0.6379 -0.2676 0.1841 0.043 Uiso 1 1 calc R
C108 C 0.4901(2) -0.2497(2) 0.2357(2) 0.0435(9) Uani 1 1 d .
H10H H 0.4638 -0.2604 0.1980 0.065 Uiso 1 1 calc R
H10I H 0.4480 -0.2283 0.2678 0.065 Uiso 1 1 calc R
H10J H 0.5301 -0.3026 0.2639 0.065 Uiso 1 1 calc R
C109 C 0.1062(2) 0.9505(2) 0.4311(2) 0.0515(10) Uani 1 1 d .
H10K H 0.1053 0.8932 0.4579 0.077 Uiso 1 1 calc R
H10L H 0.0836 0.9879 0.4609 0.077 Uiso 1 1 calc R
H10M H 0.1631 0.9496 0.4193 0.077 Uiso 1 1 calc R
C110 C 0.0558(2) 0.98222(19) 0.36327(19) 0.0355(8) Uani 1 1 d .
C111 C 0.0927(2) 0.9850(2) 0.29788(18) 0.0392(9) Uani 1 1 d .
H111 H 0.1512 0.9678 0.2964 0.047 Uiso 1 1 calc R
C112 C 0.0465(2) 1.0124(2) 0.2333(2) 0.0491(10) Uani 1 1 d .
H112 H 0.0737 1.0126 0.1889 0.059 Uiso 1 1 calc R
C113 C -0.0388(2) 1.0392(2) 0.2340(2) 0.0438(9) Uani 1 1 d .
H113 H -0.0709 1.0584 0.1905 0.053 Uiso 1 1 calc R
C114 C -0.0755(2) 1.0373(2) 0.2996(2) 0.0463(10) Uani 1 1 d .
H114 H -0.1340 1.0556 0.3011 0.056 Uiso 1 1 calc R
C115 C -0.0297(2) 1.0097(2) 0.3634(2) 0.0419(9) Uani 1 1 d .
H115 H -0.0571 1.0094 0.4078 0.050 Uiso 1 1 calc R
C116 C 0.4539(3) 0.5490(2) 0.2681(3) 0.0717(15) Uani 1 1 d .
H11A H 0.4111 0.5975 0.2764 0.108 Uiso 1 1 calc R
H11B H 0.4293 0.5055 0.2681 0.108 Uiso 1 1 calc R
H11C H 0.4786 0.5673 0.2211 0.108 Uiso 1 1 calc R
C117 C 0.5182(2) 0.5139(2) 0.3263(2) 0.0467(10) Uani 1 1 d .
C118 C 0.5029(3) 0.4698(3) 0.3964(2) 0.0670(13) Uani 1 1 d .
H118 H 0.4501 0.4630 0.4078 0.080 Uiso 1 1 calc R
C119 C 0.5646(3) 0.4359(3) 0.4497(2) 0.0738(15) Uani 1 1 d .
H119 H 0.5533 0.4054 0.4972 0.089 Uiso 1 1 calc R
C120 C 0.6412(2) 0.4448(2) 0.4363(2) 0.0496(10) Uani 1 1 d .
H120 H 0.6829 0.4205 0.4735 0.060 Uiso 1 1 calc R
C121 C 0.6564(2) 0.4895(2) 0.3682(2) 0.0437(9) Uani 1 1 d .
H121 H 0.7089 0.4977 0.3580 0.052 Uiso 1 1 calc R
C122 C 0.5964(2) 0.5226(2) 0.3144(2) 0.0368(8) Uani 1 1 d .
H122 H 0.6088 0.5526 0.2672 0.044 Uiso 1 1 calc R
H2 H 0.5856(16) 0.1262(15) 0.1485(14) 0.020(7) Uiso 1 1 d .
H1 H 0.1056(16) 0.5946(15) 0.1516(14) 0.019(7) Uiso 1 1 d .

loop_
_atom_site_aniso_label
_atom_site_aniso_U_11
_atom_site_aniso_U_22
_atom_site_aniso_U_33
_atom_site_aniso_U_23
_atom_site_aniso_U_13
_atom_site_aniso_U_12
Yb1 0.01557(6) 0.01623(7) 0.01941(7) -0.00547(5) -0.00445(5) -0.00107(5)
Yb2 0.01583(6) 0.01686(7) 0.02034(7) -0.00550(5) -0.00550(5) -0.00136(5)
Si1 0.0135(3) 0.0197(4) 0.0153(4) -0.0031(3) -0.0029(3) -0.0048(3)
Si2 0.0155(4) 0.0187(4) 0.0168(4) -0.0030(3) -0.0040(3) -0.0045(3)
O1 0.0335(13) 0.0222(11) 0.0430(14) -0.0151(10) -0.0116(11) -0.0039(9)
O2 0.0291(12) 0.0398(13) 0.0243(11) -0.0149(10) -0.0026(9) -0.0030(10)
O3 0.0257(11) 0.0328(12) 0.0243(11) -0.0129(9) -0.0016(9) -0.0035(9)
O4 0.0248(11) 0.0283(11) 0.0447(14) -0.0191(10) -0.0080(10) -0.0019(9)
N1 0.0127(11) 0.0173(11) 0.0166(11) -0.0039(9) -0.0033(9) -0.0035(9)
N2 0.0125(11) 0.0214(12) 0.0170(11) -0.0044(9) -0.0025(9) -0.0036(9)
N3 0.0119(11) 0.0193(12) 0.0183(11) -0.0050(9) -0.0035(9) -0.0007(9)
N4 0.0154(11) 0.0201(12) 0.0183(11) -0.0046(9) -0.0044(9) -0.0048(9)
C1 0.0145(13) 0.0151(13) 0.0190(13) -0.0076(11) -0.0035(10) -0.0009(10)
C2 0.0138(13) 0.0185(14) 0.0200(14) -0.0084(11) -0.0043(11) 0.0010(10)
C3 0.0128(13) 0.0285(15) 0.0245(15) -0.0131(12) -0.0020(11) -0.0027(11)
C4 0.0139(13) 0.0308(16) 0.0258(15) -0.0123(13) -0.0066(12) 0.0036(12)
C5 0.0213(15) 0.0240(15) 0.0194(14) -0.0062(12) -0.0051(12) 0.0018(12)
C6 0.0161(13) 0.0192(14) 0.0182(13) -0.0069(11) -0.0038(11) -0.0001(11)
C7 0.0120(12) 0.0196(14) 0.0225(14) -0.0076(11) -0.0017(11) 0.0007(10)
C8 0.0138(13) 0.0200(14) 0.0233(14) -0.0081(12) -0.0002(11) -0.0014(11)
C9 0.0176(14) 0.0300(16) 0.0212(15) -0.0064(13) -0.0034(12) -0.0010(12)
C10 0.0252(16) 0.0298(17) 0.0258(16) 0.0030(13) -0.0036(13) -0.0059(13)
C11 0.0266(16) 0.0245(16) 0.0379(19) -0.0005(14) -0.0028(14) -0.0090(13)
C12 0.0246(15) 0.0215(15) 0.0305(16) -0.0070(13) -0.0060(13) -0.0064(12)
C13 0.0194(14) 0.0260(15) 0.0160(13) -0.0038(12) -0.0058(11) -0.0042(12)
C14 0.0245(15) 0.0238(15) 0.0170(14) -0.0051(12) -0.0041(12) -0.0057(12)
C15 0.0279(17) 0.0419(19) 0.0218(15) -0.0126(14) -0.0023(13) -0.0116(14)
C16 0.0377(19) 0.045(2) 0.0252(16) -0.0073(15) -0.0008(14) -0.0241(16)
C17 0.041(2) 0.0309(17) 0.0268(17) -0.0054(14) -0.0051(14) -0.0153(15)
C18 0.0305(17) 0.0286(16) 0.0234(15) -0.0068(13) -0.0065(13) -0.0064(13)
C19 0.0320(18) 0.0429(19) 0.0209(15) -0.0121(14) -0.0040(13) -0.0061(15)
C20 0.053(2) 0.038(2) 0.052(2) 0.0014(18) -0.0075(19) -0.0280(18)
C21 0.0354(19) 0.053(2) 0.0373(19) -0.0199(17) 0.0111(16) -0.0205(17)
C22 0.072(3) 0.036(2) 0.052(2) -0.0092(18) 0.008(2) -0.029(2)
C23 0.0112(12) 0.0224(14) 0.0206(14) -0.0076(12) -0.0024(11) -0.0017(10)
C24 0.0160(13) 0.0224(14) 0.0194(14) -0.0065(12) -0.0059(11) -0.0008(11)
C25 0.0243(15) 0.0273(16) 0.0195(14) -0.0043(12) -0.0068(12) -0.0035(12)
C26 0.0306(17) 0.0378(18) 0.0223(15) -0.0090(14) -0.0121(13) -0.0092(14)
C27 0.0225(15) 0.0305(16) 0.0316(17) -0.0077(14) -0.0070(13) -0.0110(13)
C28 0.0150(13) 0.0279(15) 0.0238(15) -0.0059(12) -0.0039(11) -0.0056(12)
C29 0.0156(13) 0.0203(14) 0.0171(13) -0.0012(11) -0.0073(11) 0.0015(11)
C30 0.0221(15) 0.0218(15) 0.0202(14) -0.0045(12) -0.0031(12) -0.0003(12)
C31 0.0275(16) 0.0215(15) 0.0323(17) 0.0037(13) -0.0127(14) -0.0052(13)
C32 0.0378(19) 0.0182(15) 0.0368(18) -0.0047(14) -0.0210(15) -0.0001(13)
C33 0.0279(16) 0.0221(15) 0.0285(16) -0.0097(13) -0.0154(13) 0.0093(12)
C34 0.0168(14) 0.0265(16) 0.0228(15) -0.0062(13) -0.0063(12) 0.0052(12)
C35 0.0138(13) 0.0283(15) 0.0259(15) -0.0053(13) -0.0042(11) -0.0096(11)
C36 0.0205(15) 0.0302(16) 0.0278(16) -0.0087(13) -0.0008(12) -0.0114(12)
C37 0.0252(16) 0.0388(18) 0.0304(17) -0.0069(15) -0.0005(13) -0.0155(14)
C38 0.0301(17) 0.0419(19) 0.0286(17) -0.0012(15) 0.0008(14) -0.0222(15)
C39 0.0264(17) 0.0301(17) 0.0421(19) -0.0087(15) 0.0019(15) -0.0152(14)
C40 0.0228(15) 0.0324(17) 0.0323(17) -0.0120(14) -0.0005(13) -0.0124(13)
C41 0.040(2) 0.0321(19) 0.056(2) 0.0028(17) -0.0027(18) -0.0146(16)
C42 0.048(2) 0.037(2) 0.045(2) -0.0233(17) -0.0165(18) 0.0163(17)
C43 0.052(2) 0.054(2) 0.037(2) -0.0139(18) 0.0118(18) -0.0292(19)
C44 0.048(2) 0.0302(18) 0.051(2) -0.0058(17) 0.0070(18) -0.0191(16)
C45 0.0166(13) 0.0229(14) 0.0237(14) -0.0072(12) -0.0042(11) -0.0074(11)
C46 0.0325(17) 0.0257(16) 0.0302(17) -0.0067(13) -0.0045(14) -0.0117(13)
C47 0.0383(19) 0.0202(16) 0.047(2) -0.0098(15) -0.0086(16) -0.0058(14)
C48 0.040(2) 0.0298(18) 0.052(2) -0.0226(17) -0.0025(17) -0.0071(15)
C49 0.0385(19) 0.0391(19) 0.0310(17) -0.0194(15) 0.0032(15) -0.0114(15)
C50 0.0270(16) 0.0266(16) 0.0247(15) -0.0082(13) -0.0041(13) -0.0095(13)
C51 0.046(2) 0.0290(18) 0.068(3) -0.0165(18) -0.015(2) -0.0134(16)
C52 0.049(2) 0.039(2) 0.044(2) -0.0271(17) -0.0148(18) -0.0033(17)
C53 0.061(3) 0.061(2) 0.0274(18) -0.0238(18) -0.0069(18) -0.017(2)
C54 0.036(2) 0.055(2) 0.044(2) -0.0220(18) 0.0135(17) -0.0157(18)
C55 0.0152(13) 0.0173(13) 0.0168(13) -0.0070(11) -0.0030(10) -0.0001(10)
C56 0.0130(13) 0.0232(14) 0.0207(14) -0.0110(12) -0.0023(11) -0.0007(11)
C57 0.0131(13) 0.0313(16) 0.0238(15) -0.0129(13) -0.0020(11) -0.0029(11)
C58 0.0104(13) 0.0384(17) 0.0241(15) -0.0116(13) -0.0055(11) 0.0015(12)
C59 0.0177(14) 0.0293(16) 0.0188(14) -0.0071(12) -0.0064(11) 0.0039(12)
C60 0.0156(13) 0.0233(14) 0.0191(14) -0.0091(12) -0.0052(11) 0.0015(11)
C61 0.0126(13) 0.0197(14) 0.0252(15) -0.0087(12) -0.0024(11) 0.0009(10)
C62 0.0114(13) 0.0228(14) 0.0236(14) -0.0076(12) -0.0017(11) 0.0007(11)
C63 0.0164(14) 0.0315(16) 0.0220(15) -0.0093(13) -0.0012(12) 0.0010(12)
C64 0.0242(16) 0.0304(17) 0.0252(16) 0.0008(13) -0.0021(13) -0.0022(13)
C65 0.0219(15) 0.0227(15) 0.0381(18) -0.0004(14) -0.0006(14) -0.0033(12)
C66 0.0192(14) 0.0266(16) 0.0305(16) -0.0106(13) -0.0040(12) -0.0040(12)
C67 0.0198(14) 0.0244(15) 0.0162(13) -0.0025(12) -0.0075(11) -0.0034(11)
C68 0.0217(14) 0.0239(15) 0.0188(14) -0.0059(12) -0.0038(11) -0.0033(12)
C69 0.0222(15) 0.0351(17) 0.0208(15) -0.0080(13) -0.0014(12) -0.0069(13)
C70 0.0265(16) 0.0385(18) 0.0259(16) -0.0057(14) -0.0023(13) -0.0145(14)
C71 0.0352(18) 0.0278(17) 0.0315(17) -0.0083(14) -0.0091(14) -0.0108(14)
C72 0.0235(15) 0.0279(16) 0.0248(15) -0.0101(13) -0.0060(12) -0.0017(12)
C73 0.0271(17) 0.0434(19) 0.0220(15) -0.0124(14) -0.0042(13) -0.0024(14)
C74 0.050(2) 0.041(2) 0.050(2) -0.0043(18) 0.0012(19) -0.0247(18)
C75 0.0297(18) 0.047(2) 0.0303(17) -0.0131(16) 0.0074(14) -0.0120(15)
C76 0.051(2) 0.033(2) 0.064(3) -0.0104(18) -0.001(2) -0.0169(18)
C77 0.0113(12) 0.0254(15) 0.0193(14) -0.0108(12) -0.0011(10) -0.0030(11)
C78 0.0124(12) 0.0210(14) 0.0193(14) -0.0061(11) -0.0035(10) -0.0011(10)
C79 0.0216(15) 0.0227(15) 0.0208(14) -0.0036(12) -0.0068(12) 0.0003(12)
C80 0.0247(16) 0.0367(17) 0.0219(15) -0.0130(13) -0.0065(12) -0.0064(13)
C81 0.0203(14) 0.0267(15) 0.0300(16) -0.0119(13) -0.0038(12) -0.0086(12)
C82 0.0161(13) 0.0243(15) 0.0243(15) -0.0076(12) -0.0014(11) -0.0066(11)
C83 0.0146(13) 0.0170(13) 0.0206(14) -0.0018(11) -0.0088(11) 0.0026(10)
C84 0.0180(14) 0.0234(15) 0.0230(15) -0.0034(12) -0.0048(12) 0.0004(11)
C85 0.0241(16) 0.0215(15) 0.0344(18) 0.0027(13) -0.0145(13) -0.0040(12)
C86 0.0282(17) 0.0189(15) 0.0413(19) -0.0081(14) -0.0182(14) 0.0018(13)
C87 0.0214(15) 0.0238(15) 0.0295(16) -0.0094(13) -0.0140(13) 0.0045(12)
C88 0.0159(14) 0.0246(15) 0.0253(15) -0.0081(12) -0.0070(12) 0.0021(11)
C89 0.0190(14) 0.0286(16) 0.0304(16) -0.0048(13) -0.0087(12) -0.0129(12)
C90 0.0253(16) 0.0337(17) 0.0305(17) -0.0049(14) -0.0057(13) -0.0169(13)
C91 0.0316(18) 0.052(2) 0.0291(17) -0.0021(16) -0.0068(14) -0.0256(16)
C92 0.044(2) 0.041(2) 0.046(2) 0.0099(17) -0.0148(18) -0.0308(18)
C93 0.036(2) 0.0279(18) 0.060(3) -0.0023(17) -0.0142(18) -0.0156(15)
C94 0.0259(17) 0.0324(18) 0.043(2) -0.0094(15) -0.0069(15) -0.0107(14)
C95 0.0310(19) 0.0269(17) 0.064(3) 0.0000(17) -0.0070(18) -0.0101(15)
C96 0.0293(18) 0.0342(18) 0.053(2) -0.0288(17) -0.0127(16) 0.0099(14)
C97 0.056(3) 0.075(3) 0.0311(19) -0.0031(19) -0.0011(18) -0.046(2)
C98 0.057(3) 0.032(2) 0.104(4) -0.006(2) -0.010(3) -0.0196(19)
C99 0.0155(13) 0.0204(14) 0.0272(15) -0.0052(12) -0.0064(12) -0.0050(11)
C100 0.0237(15) 0.0247(16) 0.0316(17) -0.0068(13) -0.0074(13) -0.0050(12)
C101 0.0309(18) 0.0170(15) 0.052(2) -0.0091(15) -0.0106(16) -0.0027(13)
C102 0.0286(17) 0.0299(17) 0.055(2) -0.0241(16) 0.0006(16) -0.0062(14)
C103 0.0339(19) 0.0404(19) 0.0364(19) -0.0205(16) 0.0048(15) -0.0126(15)
C104 0.0295(17) 0.0242(15) 0.0304(16) -0.0099(13) -0.0039(13) -0.0092(13)
C105 0.038(2) 0.051(2) 0.0364(19) -0.0191(17) 0.0122(16) -0.0188(17)
C106 0.057(2) 0.052(2) 0.0271(18) -0.0199(17) -0.0035(17) -0.0169(19)
C107 0.0380(19) 0.0372(19) 0.0357(18) -0.0219(16) -0.0097(15) -0.0021(15)
C108 0.035(2) 0.040(2) 0.063(3) -0.0268(19) -0.0081(18) -0.0094(16)
C109 0.051(2) 0.053(2) 0.048(2) -0.0072(19) -0.011(2) -0.019(2)
C110 0.0347(19) 0.0278(17) 0.040(2) -0.0040(15) -0.0022(16) -0.0099(14)
C111 0.0274(18) 0.0392(19) 0.042(2) -0.0075(16) 0.0053(15) -0.0037(15)
C112 0.053(3) 0.044(2) 0.044(2) -0.0166(18) 0.0053(19) -0.0034(18)
C113 0.043(2) 0.037(2) 0.050(2) -0.0118(17) -0.0091(18) -0.0098(17)
C114 0.0287(19) 0.047(2) 0.055(2) -0.0028(19) -0.0012(17) -0.0136(16)
C115 0.0301(19) 0.043(2) 0.046(2) -0.0051(17) 0.0091(16) -0.0130(16)
C116 0.045(3) 0.054(3) 0.110(4) -0.011(3) -0.039(3) -0.012(2)
C117 0.032(2) 0.037(2) 0.074(3) -0.0172(19) -0.0091(19) -0.0112(16)
C118 0.042(2) 0.082(3) 0.073(3) -0.001(3) -0.002(2) -0.037(2)
C119 0.050(3) 0.102(4) 0.058(3) 0.006(3) 0.001(2) -0.038(3)
C120 0.047(2) 0.048(2) 0.056(3) -0.013(2) -0.001(2) -0.0208(19)
C121 0.0293(19) 0.039(2) 0.065(3) -0.0187(19) -0.0006(18) -0.0107(16)
C122 0.0244(17) 0.0375(19) 0.049(2) -0.0160(17) 0.0022(15) -0.0076(14)

loop_
_atom_type_symbol
_atom_type_description
_atom_type_scat_dispersion_real
_atom_type_scat_dispersion_imag
_atom_type_scat_source
C C 0.0033 0.0016 'International Tables Vol C Tables 4.2.6.8 and 6.1.1.4'
H H 0.0000 0.0000 'International Tables Vol C Tables 4.2.6.8 and 6.1.1.4'
N N 0.0061 0.0033 'International Tables Vol C Tables 4.2.6.8 and 6.1.1.4'
O O 0.0106 0.0060 'International Tables Vol C Tables 4.2.6.8 and 6.1.1.4'
Si Si 0.0817 0.0704 'International Tables Vol C Tables 4.2.6.8 and 6.1.1.4'
Yb Yb -0.3850 5.5486 'International Tables Vol C Tables 4.2.6.8 and 6.1.1.4'

loop_
_geom_angle_atom_site_label_1
_geom_angle_atom_site_label_2
_geom_angle_atom_site_label_3
_geom_angle
N1 Yb1 N2 66.74(7)
N1 Yb1 O2 87.71(7)
N2 Yb1 O2 86.54(7)
N1 Yb1 O1 103.53(7)
N2 Yb1 O1 151.54(8)
O2 Yb1 O1 65.88(7)
N1 Yb1 C29 129.73(8)
N2 Yb1 C29 64.52(8)
O2 Yb1 C29 100.82(7)
O1 Yb1 C29 125.32(7)
N1 Yb1 C34 136.97(8)
N2 Yb1 C34 73.32(8)
O2 Yb1 C34 74.29(8)
O1 Yb1 C34 103.96(8)
C29 Yb1 C34 28.46(7)
N1 Yb1 C30 139.12(8)
N2 Yb1 C30 85.71(8)
O2 Yb1 C30 121.50(7)
O1 Yb1 C30 114.04(7)
C29 Yb1 C30 27.49(8)
C34 Yb1 C30 48.02(8)
N1 Yb1 C8 66.84(7)
N2 Yb1 C8 94.25(7)
O2 Yb1 C8 151.57(7)
O1 Yb1 C8 106.59(7)
C29 Yb1 C8 105.15(8)
C34 Yb1 C8 133.08(8)
C30 Yb1 C8 86.85(7)
N1 Yb1 C7 62.08(7)
N2 Yb1 C7 112.74(7)
O2 Yb1 C7 129.61(7)
O1 Yb1 C7 82.29(7)
C29 Yb1 C7 129.56(8)
C34 Yb1 C7 154.37(8)
C30 Yb1 C7 106.56(7)
C8 Yb1 C7 26.52(7)
N1 Yb1 Si1 33.32(5)
N2 Yb1 Si1 33.44(5)
O2 Yb1 Si1 85.56(5)
O1 Yb1 Si1 131.13(5)
C29 Yb1 Si1 97.44(6)
C34 Yb1 Si1 105.19(6)
C30 Yb1 Si1 114.67(6)
C8 Yb1 Si1 79.86(5)
C7 Yb1 Si1 87.78(5)
N1 Yb1 C33 154.99(8)
N2 Yb1 C33 99.07(8)
O2 Yb1 C33 70.38(8)
O1 Yb1 C33 78.92(7)
C29 Yb1 C33 47.99(8)
C34 Yb1 C33 26.25(8)
C30 Yb1 C33 53.99(8)
C8 Yb1 C33 137.00(8)
C7 Yb1 C33 141.93(8)
Si1 Yb1 C33 129.14(6)
N3 Yb2 N4 67.19(7)
N3 Yb2 O3 90.70(7)
N4 Yb2 O3 89.29(7)
N3 Yb2 O4 98.91(7)
N4 Yb2 O4 152.80(7)
O3 Yb2 O4 66.85(7)
N3 Yb2 C83 130.04(8)
N4 Yb2 C83 64.37(7)
O3 Yb2 C83 100.10(7)
O4 Yb2 C83 130.27(7)
N3 Yb2 C84 139.07(8)
N4 Yb2 C84 86.25(8)
O3 Yb2 C84 120.71(7)
O4 Yb2 C84 116.61(8)
C83 Yb2 C84 28.65(8)
N3 Yb2 C88 137.19(8)
N4 Yb2 C88 73.05(8)
O3 Yb2 C88 73.28(7)
O4 Yb2 C88 109.84(7)
C83 Yb2 C88 28.17(7)
C84 Yb2 C88 48.99(8)
N3 Yb2 C62 65.78(7)
N4 Yb2 C62 91.85(8)
O3 Yb2 C62 153.73(7)
O4 Yb2 C62 103.83(7)
C83 Yb2 C62 104.04(8)
C84 Yb2 C62 85.55(8)
C88 Yb2 C62 131.91(8)
N3 Yb2 C85 158.09(8)
N4 Yb2 C85 111.99(8)
O3 Yb2 C85 111.19(8)
O4 Yb2 C85 89.65(8)
C83 Yb2 C85 48.82(8)
C84 Yb2 C85 26.96(8)
C88 Yb2 C85 55.17(8)
C62 Yb2 C85 92.65(8)
N3 Yb2 Si2 33.49(6)
N4 Yb2 Si2 33.83(5)
O3 Yb2 Si2 87.71(5)
O4 Yb2 Si2 127.45(5)
C83 Yb2 Si2 97.88(6)
C84 Yb2 Si2 115.92(6)
C88 Yb2 Si2 104.91(6)
C62 Yb2 Si2 78.91(5)
C85 Yb2 Si2 142.89(6)
N3 Yb2 C87 154.38(8)
N4 Yb2 C87 98.57(8)
O3 Yb2 C87 67.12(7)
O4 Yb2 C87 84.46(7)
C83 Yb2 C87 48.14(8)
C84 Yb2 C87 55.34(8)
C88 Yb2 C87 26.19(8)
C62 Yb2 C87 138.32(8)
C85 Yb2 C87 46.07(8)
Si2 Yb2 C87 128.12(6)
N3 Yb2 C86 174.17(8)
N4 Yb2 C86 117.31(8)
O3 Yb2 C86 85.74(8)
O4 Yb2 C86 75.44(7)
C83 Yb2 C86 55.33(8)
C84 Yb2 C86 46.59(8)
C88 Yb2 C86 45.79(8)
C62 Yb2 C86 116.62(8)
C85 Yb2 C86 25.76(8)
Si2 Yb2 C86 150.54(6)
C87 Yb2 C86 25.38(8)
N1 Si1 N2 98.78(11)
N1 Si1 C45 114.16(12)
N2 Si1 C45 111.18(12)
N1 Si1 Yb1 48.90(7)
N2 Si1 Yb1 49.92(8)
C45 Si1 Yb1 128.08(9)
N1 Si1 H1 110.8(11)
N2 Si1 H1 117.3(10)
C45 Si1 H1 105.0(10)
Yb1 Si1 H1 126.9(10)
N3 Si2 N4 98.98(11)
N3 Si2 C99 114.34(12)
N4 Si2 C99 111.95(12)
N3 Si2 Yb2 48.92(7)
N4 Si2 Yb2 50.30(8)
C99 Si2 Yb2 131.28(9)
N3 Si2 H2 111.1(10)
N4 Si2 H2 117.3(10)
C99 Si2 H2 103.7(10)
Yb2 Si2 H2 124.9(10)
C52 O1 C51 111.3(2)
C52 O1 Yb1 117.40(19)
C51 O1 Yb1 126.4(2)
C53 O2 C54 112.3(3)
C53 O2 Yb1 109.8(2)
C54 O2 Yb1 121.48(18)
C106 O3 C105 112.4(2)
C106 O3 Yb2 115.48(19)
C105 O3 Yb2 121.54(18)
C108 O4 C107 111.3(2)
C108 O4 Yb2 122.2(2)
C107 O4 Yb2 114.63(18)
C1 N1 Si1 133.47(18)
C1 N1 Yb1 127.07(17)
Si1 N1 Yb1 97.77(9)
C23 N2 Si1 131.64(19)
C23 N2 Yb1 127.94(17)
Si1 N2 Yb1 96.64(10)
C55 N3 Si2 133.38(19)
C55 N3 Yb2 127.84(18)
Si2 N3 Yb2 97.58(10)
C77 N4 Si2 133.11(19)
C77 N4 Yb2 128.05(17)
Si2 N4 Yb2 95.87(10)
N1 C1 C6 125.4(2)
N1 C1 C2 119.1(2)
C6 C1 C2 115.4(2)
C3 C2 C1 121.8(2)
C3 C2 C7 117.0(2)
C1 C2 C7 121.0(2)
C4 C3 C2 121.3(3)
C4 C3 H3 119.3
C2 C3 H3 119.3
C5 C4 C3 118.1(3)
C5 C4 H4 121.0
C3 C4 H4 121.0
C4 C5 C6 122.4(3)
C4 C5 H5 118.8
C6 C5 H5 118.8
C5 C6 C1 121.0(3)
C5 C6 C13 118.0(2)
C1 C6 C13 121.0(2)
C8 C7 C12 117.6(3)
C8 C7 C2 120.6(2)
C12 C7 C2 121.2(3)
C8 C7 Yb1 74.31(15)
C12 C7 Yb1 103.38(17)
C2 C7 Yb1 98.45(16)
C9 C8 C7 121.9(3)
C9 C8 Yb1 104.67(17)
C7 C8 Yb1 79.17(15)
C9 C8 H8 119.1
C7 C8 H8 119.1
Yb1 C8 H8 86.1
C10 C9 C8 118.3(3)
C10 C9 C19 121.9(3)
C8 C9 C19 119.7(3)
C11 C10 C9 121.5(3)
C11 C10 H10 119.2
C9 C10 H10 119.2
C10 C11 C12 118.9(3)
C10 C11 C20 120.8(3)
C12 C11 C20 120.2(3)
C11 C12 C7 121.6(3)
C11 C12 H12 119.2
C7 C12 H12 119.2
C18 C13 C14 118.3(3)
C18 C13 C6 120.7(3)
C14 C13 C6 120.9(3)
C15 C14 C13 121.2(3)
C15 C14 H14 119.4
C13 C14 H14 119.4
C16 C15 C14 118.9(3)
C16 C15 C21 121.3(3)
C14 C15 C21 119.8(3)
C15 C16 C17 121.5(3)
C15 C16 H16 119.3
C17 C16 H16 119.3
C16 C17 C18 118.6(3)
C16 C17 C22 121.4(3)
C18 C17 C22 120.0(3)
C17 C18 C13 121.5(3)
C17 C18 H18 119.3
C13 C18 H18 119.3
C9 C19 H19A 109.5
C9 C19 H19B 109.5
H19A C19 H19B 109.5
C9 C19 H19C 109.5
H19A C19 H19C 109.5
H19B C19 H19C 109.5
C11 C20 H20A 109.5
C11 C20 H20B 109.5
H20A C20 H20B 109.5
C11 C20 H20C 109.5
H20A C20 H20C 109.5
H20B C20 H20C 109.5
C15 C21 H21A 109.5
C15 C21 H21B 109.5
H21A C21 H21B 109.5
C15 C21 H21C 109.5
H21A C21 H21C 109.5
H21B C21 H21C 109.5
C17 C22 H22A 109.5
C17 C22 H22B 109.5
H22A C22 H22B 109.5
C17 C22 H22C 109.5
H22A C22 H22C 109.5
H22B C22 H22C 109.5
N2 C23 C28 126.1(2)
N2 C23 C24 118.6(2)
C28 C23 C24 115.4(2)
C25 C24 C23 122.2(3)
C25 C24 C29 120.2(2)
C23 C24 C29 117.6(2)
C26 C25 C24 120.4(3)
C26 C25 H25 119.8
C24 C25 H25 119.8
C25 C26 C27 118.7(3)
C25 C26 H26 120.6
C27 C26 H26 120.6
C28 C27 C26 122.0(3)
C28 C27 H27 119.0
C26 C27 H27 119.0
C27 C28 C23 120.2(3)
C27 C28 C35 119.1(3)
C23 C28 C35 120.4(3)
C30 C29 C34 118.0(3)
C30 C29 C24 123.5(3)
C34 C29 C24 118.6(3)
C30 C29 Yb1 84.04(16)
C34 C29 Yb1 77.74(15)
C24 C29 Yb1 108.03(16)
C29 C30 C31 121.3(3)
C29 C30 Yb1 68.48(15)
C31 C30 Yb1 87.56(18)
C29 C30 H30 119.4
C31 C30 H30 119.4
Yb1 C30 H30 114.7
C32 C31 C30 118.5(3)
C32 C31 C41 120.0(3)
C30 C31 C41 121.3(3)
C31 C32 C33 121.9(3)
C31 C32 H32 119.1
C33 C32 H32 119.1
C34 C33 C32 118.3(3)
C34 C33 C42 120.2(3)
C32 C33 C42 121.4(3)
C34 C33 Yb1 66.42(15)
C32 C33 Yb1 83.78(17)
C42 C33 Yb1 122.17(19)
C33 C34 C29 122.0(3)
C33 C34 Yb1 87.33(17)
C29 C34 Yb1 73.80(15)
C33 C34 H34 119.0
C29 C34 H34 119.0
Yb1 C34 H34 109.6
C36 C35 C40 118.1(3)
C36 C35 C28 119.5(3)
C40 C35 C28 122.3(3)
C35 C36 C37 122.5(3)
C35 C36 H36 118.8
C37 C36 H36 118.8
C38 C37 C36 118.1(3)
C38 C37 C43 121.2(3)
C36 C37 C43 120.7(3)
C39 C38 C37 121.5(3)
C39 C38 H38 119.3
C37 C38 H38 119.3
C38 C39 C40 119.1(3)
C38 C39 C44 121.0(3)
C40 C39 C44 119.8(3)
C35 C40 C39 120.7(3)
C35 C40 H40 119.6
C39 C40 H40 119.6
C31 C41 H41A 109.5
C31 C41 H41B 109.5
H41A C41 H41B 109.5
C31 C41 H41C 109.5
H41A C41 H41C 109.5
H41B C41 H41C 109.5
C33 C42 H42A 109.5
C33 C42 H42B 109.5
H42A C42 H42B 109.5
C33 C42 H42C 109.5
H42A C42 H42C 109.5
H42B C42 H42C 109.5
C37 C43 H43A 109.5
C37 C43 H43B 109.5
H43A C43 H43B 109.5
C37 C43 H43C 109.5
H43A C43 H43C 109.5
H43B C43 H43C 109.5
C39 C44 H44A 109.5
C39 C44 H44B 109.5
H44A C44 H44B 109.5
C39 C44 H44C 109.5
H44A C44 H44C 109.5
H44B C44 H44C 109.5
C50 C45 C46 116.4(3)
C50 C45 Si1 122.0(2)
C46 C45 Si1 121.4(2)
C47 C46 C45 121.5(3)
C47 C46 H46 119.3
C45 C46 H46 119.3
C48 C47 C46 120.4(3)
C48 C47 H47 119.8
C46 C47 H47 119.8
C47 C48 C49 120.0(3)
C47 C48 H48 120.0
C49 C48 H48 120.0
C48 C49 C50 119.6(3)
C48 C49 H49 120.2
C50 C49 H49 120.2
C49 C50 C45 122.0(3)
C49 C50 H50 119.0
C45 C50 H50 119.0
O1 C51 H51A 109.5
O1 C51 H51B 109.5
H51A C51 H51B 109.5
O1 C51 H51C 109.5
H51A C51 H51C 109.5
H51B C51 H51C 109.5
O1 C52 C53 108.1(3)
O1 C52 H52A 110.1
C53 C52 H52A 110.1
O1 C52 H52B 110.1
C53 C52 H52B 110.1
H52A C52 H52B 108.4
O2 C53 C52 108.1(3)
O2 C53 H53A 110.1
C52 C53 H53A 110.1
O2 C53 H53B 110.1
C52 C53 H53B 110.1
H53A C53 H53B 108.4
O2 C54 H54A 109.5
O2 C54 H54B 109.5
H54A C54 H54B 109.5
O2 C54 H54C 109.5
H54A C54 H54C 109.5
H54B C54 H54C 109.5
N3 C55 C60 124.1(3)
N3 C55 C56 120.4(2)
C60 C55 C56 115.6(2)
C57 C56 C55 121.0(3)
C57 C56 C61 116.6(3)
C55 C56 C61 122.1(2)
C58 C57 C56 122.0(3)
C58 C57 H57 119.0
C56 C57 H57 119.0
C59 C58 C57 118.0(3)
C59 C58 H58 121.0
C57 C58 H58 121.0
C58 C59 C60 122.1(3)
C58 C59 H59 119.0
C60 C59 H59 119.0
C59 C60 C55 121.2(3)
C59 C60 C67 117.4(2)
C55 C60 C67 121.3(2)
C62 C61 C66 117.4(3)
C62 C61 C56 121.9(2)
C66 C61 C56 120.2(3)
C63 C62 C61 122.0(3)
C63 C62 Yb2 109.28(17)
C61 C62 Yb2 85.70(16)
C63 C62 H62 119.0
C61 C62 H62 119.0
Yb2 C62 H62 74.7
C64 C63 C62 118.7(3)
C64 C63 C73 121.3(3)
C62 C63 C73 120.0(3)
C65 C64 C63 121.1(3)
C65 C64 H64 119.4
C63 C64 H64 119.4
C64 C65 C66 119.0(3)
C64 C65 C74 121.2(3)
C66 C65 C74 119.7(3)
C65 C66 C61 121.7(3)
C65 C66 H66 119.2
C61 C66 H66 119.2
C72 C67 C68 118.5(3)
C72 C67 C60 121.1(3)
C68 C67 C60 120.2(2)
C69 C68 C67 121.4(3)
C69 C68 H68 119.3
C67 C68 H68 119.3
C68 C69 C70 118.4(3)
C68 C69 C75 120.6(3)
C70 C69 C75 121.0(3)
C71 C70 C69 121.7(3)
C71 C70 H70 119.2
C69 C70 H70 119.2
C70 C71 C72 118.6(3)
C70 C71 C76 121.3(3)
C72 C71 C76 120.1(3)
C67 C72 C71 121.4(3)
C67 C72 H72 119.3
C71 C72 H72 119.3
C63 C73 H73A 109.5
C63 C73 H73B 109.5
H73A C73 H73B 109.5
C63 C73 H73C 109.5
H73A C73 H73C 109.5
H73B C73 H73C 109.5
C65 C74 H74A 109.5
C65 C74 H74B 109.5
H74A C74 H74B 109.5
C65 C74 H74C 109.5
H74A C74 H74C 109.5
H74B C74 H74C 109.5
C69 C75 H75A 109.5
C69 C75 H75B 109.5
H75A C75 H75B 109.5
C69 C75 H75C 109.5
H75A C75 H75C 109.5
H75B C75 H75C 109.5
C71 C76 H76A 109.5
C71 C76 H76B 109.5
H76A C76 H76B 109.5
C71 C76 H76C 109.5
H76A C76 H76C 109.5
H76B C76 H76C 109.5
N4 C77 C78 118.7(2)
N4 C77 C82 126.3(2)
C78 C77 C82 114.9(2)
C79 C78 C77 122.6(3)
C79 C78 C83 121.0(2)
C77 C78 C83 116.3(2)
C78 C79 C80 121.0(3)
C78 C79 H79 119.5
C80 C79 H79 119.5
C79 C80 C81 118.3(3)
C79 C80 H80 120.9
C81 C80 H80 120.9
C80 C81 C82 122.4(3)
C80 C81 H81 118.8
C82 C81 H81 118.8
C81 C82 C77 119.9(3)
C81 C82 C89 119.4(3)
C77 C82 C89 120.4(3)
C84 C83 C88 118.3(3)
C84 C83 C78 124.0(3)
C88 C83 C78 117.7(3)
C84 C83 Yb2 78.49(16)
C88 C83 Yb2 81.65(16)
C78 C83 Yb2 109.14(15)
C85 C84 C83 120.9(3)
C85 C84 Yb2 84.59(18)
C83 C84 Yb2 72.86(15)
C85 C84 H84 119.6
C83 C84 H84 119.6
Yb2 C84 H84 113.2
C86 C85 C84 118.9(3)
C86 C85 C95 120.5(3)
C84 C85 C95 120.6(3)
C86 C85 Yb2 81.39(17)
C84 C85 Yb2 68.45(15)
C95 C85 Yb2 121.87(19)
C87 C86 C85 122.0(3)
C87 C86 Yb2 76.57(16)
C85 C86 Yb2 72.84(16)
C87 C86 H86 119.0
C85 C86 H86 119.0
Yb2 C86 H86 122.9
C86 C87 C88 117.9(3)
C86 C87 C96 121.5(3)
C88 C87 C96 120.6(3)
C86 C87 Yb2 78.05(16)
C88 C87 Yb2 68.22(15)
C96 C87 Yb2 125.07(19)
C87 C88 C83 122.0(3)
C87 C88 Yb2 85.59(17)
C83 C88 Yb2 70.18(15)
C87 C88 H88 119.0
C83 C88 H88 119.0
Yb2 C88 H88 115.4
C90 C89 C94 118.3(3)
C90 C89 C82 118.6(3)
C94 C89 C82 123.0(3)
C89 C90 C91 122.3(3)
C89 C90 H90 118.9
C91 C90 H90 118.9
C92 C91 C90 117.6(3)
C92 C91 C97 122.5(3)
C90 C91 C97 119.7(3)
C93 C92 C91 122.4(3)
C93 C92 H92 118.8
C91 C92 H92 118.8
C92 C93 C94 118.9(3)
C92 C93 C98 121.1(3)
C94 C93 C98 120.0(4)
C89 C94 C93 120.6(3)
C89 C94 H94 119.7
C93 C94 H94 119.7
C85 C95 H95A 109.5
C85 C95 H95B 109.5
H95A C95 H95B 109.5
C85 C95 H95C 109.5
H95A C95 H95C 109.5
H95B C95 H95C 109.5
C87 C96 H96A 109.5
C87 C96 H96B 109.5
H96A C96 H96B 109.5
C87 C96 H96C 109.5
H96A C96 H96C 109.5
H96B C96 H96C 109.5
C91 C97 H97A 109.5
C91 C97 H97B 109.5
H97A C97 H97B 109.5
C91 C97 H97C 109.5
H97A C97 H97C 109.5
H97B C97 H97C 109.5
C93 C98 H98A 109.5
C93 C98 H98B 109.5
H98A C98 H98B 109.5
C93 C98 H98C 109.5
H98A C98 H98C 109.5
H98B C98 H98C 109.5
C104 C99 C100 117.1(3)
C104 C99 Si2 122.0(2)
C100 C99 Si2 120.8(2)
C101 C100 C99 121.4(3)
C101 C100 H100 119.3
C99 C100 H100 119.3
C102 C101 C100 120.4(3)
C102 C101 H101 119.8
C100 C101 H101 119.8
C101 C102 C103 119.5(3)
C101 C102 H102 120.2
C103 C102 H102 120.2
C102 C103 C104 119.9(3)
C102 C103 H103 120.0
C104 C103 H103 120.0
C99 C104 C103 121.7(3)
C99 C104 H104 119.2
C103 C104 H104 119.2
O3 C105 H10A 109.5
O3 C105 H10B 109.5
H10A C105 H10B 109.5
O3 C105 H10C 109.5
H10A C105 H10C 109.5
H10B C105 H10C 109.5
O3 C106 C107 108.9(3)
O3 C106 H10D 109.9
C107 C106 H10D 109.9
O3 C106 H10E 109.9
C107 C106 H10E 109.9
H10D C106 H10E 108.3
O4 C107 C106 108.4(3)
O4 C107 H10F 110.0
C106 C107 H10F 110.0
O4 C107 H10G 110.0
C106 C107 H10G 110.0
H10F C107 H10G 108.4
O4 C108 H10H 109.5
O4 C108 H10I 109.5
H10H C108 H10I 109.5
O4 C108 H10J 109.5
H10H C108 H10J 109.5
H10I C108 H10J 109.5
C110 C109 H10K 109.5
C110 C109 H10L 109.5
H10K C109 H10L 109.5
C110 C109 H10M 109.5
H10K C109 H10M 109.5
H10L C109 H10M 109.5
C111 C110 C115 117.8(3)
C111 C110 C109 120.6(3)
C115 C110 C109 121.7(3)
C110 C111 C112 121.7(3)
C110 C111 H111 119.2
C112 C111 H111 119.2
C113 C112 C111 120.2(4)
C113 C112 H112 119.9
C111 C112 H112 119.9
C114 C113 C112 118.0(4)
C114 C113 H113 121.0
C112 C113 H113 121.0
C113 C114 C115 121.8(3)
C113 C114 H114 119.1
C115 C114 H114 119.1
C114 C115 C110 120.6(4)
C114 C115 H115 119.7
C110 C115 H115 119.7
C117 C116 H11A 109.5
C117 C116 H11B 109.5
H11A C116 H11B 109.5
C117 C116 H11C 109.5
H11A C116 H11C 109.5
H11B C116 H11C 109.5
C122 C117 C118 116.5(4)
C122 C117 C116 122.4(4)
C118 C117 C116 121.1(4)
C119 C118 C117 120.1(4)
C119 C118 H118 120.0
C117 C118 H118 120.0
C120 C119 C118 122.1(4)
C120 C119 H119 118.9
C118 C119 H119 118.9
C121 C120 C119 118.4(4)
C121 C120 H120 120.8
C119 C120 H120 120.8
C120 C121 C122 120.3(4)
C120 C121 H121 119.8
C122 C121 H121 119.8
C121 C122 C117 122.5(4)
C121 C122 H122 118.7
C117 C122 H122 118.7

loop_
_geom_bond_atom_site_label_1
_geom_bond_atom_site_label_2
_geom_bond_distance
Yb1 N1 2.350(2)
Yb1 N2 2.380(2)
Yb1 O2 2.487(2)
Yb1 O1 2.492(2)
Yb1 C29 2.818(3)
Yb1 C34 2.868(3)
Yb1 C30 3.013(3)
Yb1 C8 3.022(3)
Yb1 C7 3.083(3)
Yb1 Si1 3.0896(8)
Yb1 C33 3.126(3)
Yb2 N3 2.335(2)
Yb2 N4 2.375(2)
Yb2 O3 2.453(2)
Yb2 O4 2.499(2)
Yb2 C83 2.793(3)
Yb2 C84 2.864(3)
Yb2 C88 2.937(3)
Yb2 C62 3.035(3)
Yb2 C85 3.066(3)
Yb2 Si2 3.0707(8)
Yb2 C87 3.154(3)
Yb2 C86 3.172(3)
Si1 N1 1.713(2)
Si1 N2 1.714(2)
Si1 C45 1.890(3)
Si1 H1 1.42(3)
Si2 N3 1.710(2)
Si2 N4 1.719(2)
Si2 C99 1.903(3)
Si2 H2 1.44(2)
O1 C52 1.430(4)
O1 C51 1.438(4)
O2 C53 1.419(4)
O2 C54 1.446(4)
O3 C106 1.421(4)
O3 C105 1.436(4)
O4 C108 1.426(4)
O4 C107 1.427(4)
N1 C1 1.367(3)
N2 C23 1.370(3)
N3 C55 1.365(3)
N4 C77 1.362(3)
C1 C6 1.430(3)
C1 C2 1.431(4)
C2 C3 1.397(3)
C2 C7 1.491(4)
C3 C4 1.389(4)
C3 H3 0.9500
C4 C5 1.380(4)
C4 H4 0.9500
C5 C6 1.397(4)
C5 H5 0.9500
C6 C13 1.494(4)
C7 C8 1.401(4)
C7 C12 1.404(4)
C8 C9 1.398(4)
C8 H8 0.9500
C9 C10 1.393(4)
C9 C19 1.510(4)
C10 C11 1.391(4)
C10 H10 0.9500
C11 C12 1.391(4)
C11 C20 1.525(4)
C12 H12 0.9500
C13 C18 1.394(4)
C13 C14 1.395(4)
C14 C15 1.393(4)
C14 H14 0.9500
C15 C16 1.383(4)
C15 C21 1.515(4)
C16 C17 1.388(4)
C16 H16 0.9500
C17 C18 1.393(4)
C17 C22 1.522(4)
C18 H18 0.9500
C19 H19A 0.9800
C19 H19B 0.9800
C19 H19C 0.9800
C20 H20A 0.9800
C20 H20B 0.9800
C20 H20C 0.9800
C21 H21A 0.9800
C21 H21B 0.9800
C21 H21C 0.9800
C22 H22A 0.9800
C22 H22B 0.9800
C22 H22C 0.9800
C23 C28 1.427(4)
C23 C24 1.433(4)
C24 C25 1.384(4)
C24 C29 1.491(4)
C25 C26 1.382(4)
C25 H25 0.9500
C26 C27 1.393(4)
C26 H26 0.9500
C27 C28 1.390(4)
C27 H27 0.9500
C28 C35 1.488(4)
C29 C30 1.398(4)
C29 C34 1.398(4)
C30 C31 1.399(4)
C30 H30 0.9500
C31 C32 1.385(4)
C31 C41 1.509(4)
C32 C33 1.393(5)
C32 H32 0.9500
C33 C34 1.384(4)
C33 C42 1.504(4)
C34 H34 0.9500
C35 C36 1.381(4)
C35 C40 1.395(4)
C36 C37 1.391(4)
C36 H36 0.9500
C37 C38 1.385(4)
C37 C43 1.495(4)
C38 C39 1.382(4)
C38 H38 0.9500
C39 C40 1.400(4)
C39 C44 1.519(4)
C40 H40 0.9500
C41 H41A 0.9800
C41 H41B 0.9800
C41 H41C 0.9800
C42 H42A 0.9800
C42 H42B 0.9800
C42 H42C 0.9800
C43 H43A 0.9800
C43 H43B 0.9800
C43 H43C 0.9800
C44 H44A 0.9800
C44 H44B 0.9800
C44 H44C 0.9800
C45 C50 1.396(4)
C45 C46 1.406(4)
C46 C47 1.381(4)
C46 H46 0.9500
C47 C48 1.375(4)
C47 H47 0.9500
C48 C49 1.375(4)
C48 H48 0.9500
C49 C50 1.391(4)
C49 H49 0.9500
C50 H50 0.9500
C51 H51A 0.9800
C51 H51B 0.9800
C51 H51C 0.9800
C52 C53 1.491(5)
C52 H52A 0.9900
C52 H52B 0.9900
C53 H53A 0.9900
C53 H53B 0.9900
C54 H54A 0.9800
C54 H54B 0.9800
C54 H54C 0.9800
C55 C60 1.432(3)
C55 C56 1.434(4)
C56 C57 1.400(3)
C56 C61 1.493(4)
C57 C58 1.385(4)
C57 H57 0.9500
C58 C59 1.384(4)
C58 H58 0.9500
C59 C60 1.396(4)
C59 H59 0.9500
C60 C67 1.492(4)
C61 C62 1.402(4)
C61 C66 1.405(4)
C62 C63 1.397(4)
C62 H62 0.9500
C63 C64 1.394(4)
C63 C73 1.502(4)
C64 C65 1.393(4)
C64 H64 0.9500
C65 C66 1.395(4)
C65 C74 1.520(4)
C66 H66 0.9500
C67 C72 1.391(4)
C67 C68 1.401(4)
C68 C69 1.393(4)
C68 H68 0.9500
C69 C70 1.394(4)
C69 C75 1.511(4)
C70 C71 1.390(4)
C70 H70 0.9500
C71 C72 1.396(4)
C71 C76 1.520(4)
C72 H72 0.9500
C73 H73A 0.9800
C73 H73B 0.9800
C73 H73C 0.9800
C74 H74A 0.9800
C74 H74B 0.9800
C74 H74C 0.9800
C75 H75A 0.9800
C75 H75B 0.9800
C75 H75C 0.9800
C76 H76A 0.9800
C76 H76B 0.9800
C76 H76C 0.9800
C77 C78 1.438(4)
C77 C82 1.440(4)
C78 C79 1.377(4)
C78 C83 1.489(4)
C79 C80 1.387(4)
C79 H79 0.9500
C80 C81 1.391(4)
C80 H80 0.9500
C81 C82 1.399(4)
C81 H81 0.9500
C82 C89 1.482(4)
C83 C84 1.402(4)
C83 C88 1.402(4)
C84 C85 1.396(4)
C84 H84 0.9500
C85 C86 1.395(4)
C85 C95 1.515(4)
C86 C87 1.390(4)
C86 H86 0.9500
C87 C88 1.396(4)
C87 C96 1.500(4)
C88 H88 0.9500
C89 C90 1.391(4)
C89 C94 1.403(4)
C90 C91 1.393(4)
C90 H90 0.9500
C91 C92 1.391(5)
C91 C97 1.501(5)
C92 C93 1.378(5)
C92 H92 0.9500
C93 C94 1.404(4)
C93 C98 1.512(4)
C94 H94 0.9500
C95 H95A 0.9800
C95 H95B 0.9800
C95 H95C 0.9800
C96 H96A 0.9800
C96 H96B 0.9800
C96 H96C 0.9800
C97 H97A 0.9800
C97 H97B 0.9800
C97 H97C 0.9800
C98 H98A 0.9800
C98 H98B 0.9800
C98 H98C 0.9800
C99 C104 1.391(4)
C99 C100 1.396(4)
C100 C101 1.392(4)
C100 H100 0.9500
C101 C102 1.374(4)
C101 H101 0.9500
C102 C103 1.383(4)
C102 H102 0.9500
C103 C104 1.395(4)
C103 H103 0.9500
C104 H104 0.9500
C105 H10A 0.9800
C105 H10B 0.9800
C105 H10C 0.9800
C106 C107 1.496(4)
C106 H10D 0.9900
C106 H10E 0.9900
C107 H10F 0.9900
C107 H10G 0.9900
C108 H10H 0.9800
C108 H10I 0.9800
C108 H10J 0.9800
C109 C110 1.481(5)
C109 H10K 0.9800
C109 H10L 0.9800
C109 H10M 0.9800
C110 C111 1.371(4)
C110 C115 1.387(4)
C111 C112 1.398(5)
C111 H111 0.9500
C112 C113 1.383(5)
C112 H112 0.9500
C113 C114 1.375(5)
C113 H113 0.9500
C114 C115 1.383(5)
C114 H114 0.9500
C115 H115 0.9500
C116 C117 1.479(5)
C116 H11A 0.9800
C116 H11B 0.9800
C116 H11C 0.9800
C117 C122 1.387(5)
C117 C118 1.392(5)
C118 C119 1.384(6)
C118 H118 0.9500
C119 C120 1.364(5)
C119 H119 0.9500
C120 C121 1.363(5)
C120 H120 0.9500
C121 C122 1.373(5)
C121 H121 0.9500
C122 H122 0.9500

loop_
_geom_torsion_atom_site_label_1
_geom_torsion_atom_site_label_2
_geom_torsion_atom_site_label_3
_geom_torsion_atom_site_label_4
_geom_torsion
N2 Yb1 Si1 N1 -176.98(14)
O2 Yb1 Si1 N1 92.57(11)
O1 Yb1 Si1 N1 40.30(12)
C29 Yb1 Si1 N1 -167.07(11)
C34 Yb1 Si1 N1 164.97(11)
C30 Yb1 Si1 N1 -144.67(11)
C8 Yb1 Si1 N1 -62.92(11)
C7 Yb1 Si1 N1 -37.44(11)
C33 Yb1 Si1 N1 152.74(12)
N1 Yb1 Si1 N2 176.98(14)
O2 Yb1 Si1 N2 -90.44(11)
O1 Yb1 Si1 N2 -142.72(12)
C29 Yb1 Si1 N2 9.91(11)
C34 Yb1 Si1 N2 -18.05(11)
C30 Yb1 Si1 N2 32.31(11)
C8 Yb1 Si1 N2 114.06(11)
C7 Yb1 Si1 N2 139.54(11)
C33 Yb1 Si1 N2 -30.28(12)
N1 Yb1 Si1 C45 90.38(15)
N2 Yb1 Si1 C45 -86.60(15)
O2 Yb1 Si1 C45 -177.04(12)
O1 Yb1 Si1 C45 130.68(13)
C29 Yb1 Si1 C45 -76.69(12)
C34 Yb1 Si1 C45 -104.65(12)
C30 Yb1 Si1 C45 -54.29(13)
C8 Yb1 Si1 C45 27.46(12)
C7 Yb1 Si1 C45 52.94(12)
C33 Yb1 Si1 C45 -116.88(13)
N4 Yb2 Si2 N3 -173.11(14)
O3 Yb2 Si2 N3 94.74(11)
O4 Yb2 Si2 N3 36.50(12)
C83 Yb2 Si2 N3 -165.37(11)
C84 Yb2 Si2 N3 -141.97(12)
C88 Yb2 Si2 N3 166.77(11)
C62 Yb2 Si2 N3 -62.53(11)
C85 Yb2 Si2 N3 -142.11(14)
C87 Yb2 Si2 N3 153.02(12)
C86 Yb2 Si2 N3 171.92(16)
N3 Yb2 Si2 N4 173.11(14)
O3 Yb2 Si2 N4 -92.15(11)
O4 Yb2 Si2 N4 -150.39(12)
C83 Yb2 Si2 N4 7.74(11)
C84 Yb2 Si2 N4 31.14(12)
C88 Yb2 Si2 N4 -20.13(11)
C62 Yb2 Si2 N4 110.58(11)
C85 Yb2 Si2 N4 31.00(14)
C87 Yb2 Si2 N4 -33.87(12)
C86 Yb2 Si2 N4 -14.97(16)
N3 Yb2 Si2 C99 87.84(15)
N4 Yb2 Si2 C99 -85.27(15)
O3 Yb2 Si2 C99 -177.42(13)
O4 Yb2 Si2 C99 124.33(13)
C83 Yb2 Si2 C99 -77.54(13)
C84 Yb2 Si2 C99 -54.13(13)
C88 Yb2 Si2 C99 -105.40(13)
C62 Yb2 Si2 C99 25.31(12)
C85 Yb2 Si2 C99 -54.27(16)
C87 Yb2 Si2 C99 -119.15(13)
C86 Yb2 Si2 C99 -100.24(17)
N1 Yb1 O1 C52 80.1(2)
N2 Yb1 O1 C52 14.2(3)
O2 Yb1 O1 C52 -1.15(19)
C29 Yb1 O1 C52 -87.4(2)
C34 Yb1 O1 C52 -66.5(2)
C30 Yb1 O1 C52 -116.4(2)
C8 Yb1 O1 C52 149.55(19)
C7 Yb1 O1 C52 138.8(2)
Si1 Yb1 O1 C52 58.6(2)
C33 Yb1 O1 C52 -74.5(2)
N1 Yb1 O1 C51 -127.2(2)
N2 Yb1 O1 C51 166.9(2)
O2 Yb1 O1 C51 151.6(2)
C29 Yb1 O1 C51 65.3(2)
C34 Yb1 O1 C51 86.2(2)
C30 Yb1 O1 C51 36.3(2)
C8 Yb1 O1 C51 -57.7(2)
C7 Yb1 O1 C51 -68.4(2)
Si1 Yb1 O1 C51 -148.6(2)
C33 Yb1 O1 C51 78.3(2)
N1 Yb1 O2 C53 -74.1(2)
N2 Yb1 O2 C53 -141.0(2)
O1 Yb1 O2 C53 31.79(19)
C29 Yb1 O2 C53 155.8(2)
C34 Yb1 O2 C53 145.4(2)
C30 Yb1 O2 C53 136.2(2)
C8 Yb1 O2 C53 -48.4(3)
C7 Yb1 O2 C53 -24.1(2)
Si1 Yb1 O2 C53 -107.5(2)
C33 Yb1 O2 C53 118.1(2)
N1 Yb1 O2 C54 59.7(2)
N2 Yb1 O2 C54 -7.1(2)
O1 Yb1 O2 C54 165.6(2)
C29 Yb1 O2 C54 -70.4(2)
C34 Yb1 O2 C54 -80.8(2)
C30 Yb1 O2 C54 -90.0(2)
C8 Yb1 O2 C54 85.4(3)
C7 Yb1 O2 C54 109.8(2)
Si1 Yb1 O2 C54 26.4(2)
C33 Yb1 O2 C54 -108.0(2)
N3 Yb2 O3 C106 -82.2(2)
N4 Yb2 O3 C106 -149.3(2)
O4 Yb2 O3 C106 17.24(19)
C83 Yb2 O3 C106 146.9(2)
C84 Yb2 O3 C106 125.5(2)
C88 Yb2 O3 C106 138.2(2)
C62 Yb2 O3 C106 -56.6(3)
C85 Yb2 O3 C106 97.3(2)
Si2 Yb2 O3 C106 -115.53(19)
C87 Yb2 O3 C106 111.1(2)
C86 Yb2 O3 C106 93.2(2)
N3 Yb2 O3 C105 59.9(2)
N4 Yb2 O3 C105 -7.3(2)
O4 Yb2 O3 C105 159.3(2)
C83 Yb2 O3 C105 -71.1(2)
C84 Yb2 O3 C105 -92.5(2)
C88 Yb2 O3 C105 -79.8(2)
C62 Yb2 O3 C105 85.5(3)
C85 Yb2 O3 C105 -120.6(2)
Si2 Yb2 O3 C105 26.5(2)
C87 Yb2 O3 C105 -106.9(2)
C86 Yb2 O3 C105 -124.7(2)
N3 Yb2 O4 C108 -119.2(2)
N4 Yb2 O4 C108 -175.6(2)
O3 Yb2 O4 C108 153.9(2)
C83 Yb2 O4 C108 70.3(2)
C84 Yb2 O4 C108 39.9(2)
C88 Yb2 O4 C108 93.0(2)
C62 Yb2 O4 C108 -52.1(2)
C85 Yb2 O4 C108 40.6(2)
Si2 Yb2 O4 C108 -138.60(19)
C87 Yb2 O4 C108 86.4(2)
C86 Yb2 O4 C108 62.3(2)
N3 Yb2 O4 C107 101.32(19)
N4 Yb2 O4 C107 44.9(3)
O3 Yb2 O4 C107 14.39(18)
C83 Yb2 O4 C107 -69.2(2)
C84 Yb2 O4 C107 -99.63(19)
C88 Yb2 O4 C107 -46.5(2)
C62 Yb2 O4 C107 168.43(18)
C85 Yb2 O4 C107 -98.93(19)
Si2 Yb2 O4 C107 81.92(19)
C87 Yb2 O4 C107 -53.07(19)
C86 Yb2 O4 C107 -77.19(19)
N2 Si1 N1 C1 163.1(3)
C45 Si1 N1 C1 45.0(3)
Yb1 Si1 N1 C1 165.4(3)
N2 Si1 N1 Yb1 -2.34(11)
C45 Si1 N1 Yb1 -120.37(11)
N2 Yb1 N1 C1 -165.0(2)
O2 Yb1 N1 C1 107.8(2)
O1 Yb1 N1 C1 43.3(2)
C29 Yb1 N1 C1 -150.0(2)
C34 Yb1 N1 C1 171.73(19)
C30 Yb1 N1 C1 -113.4(2)
C8 Yb1 N1 C1 -59.2(2)
C7 Yb1 N1 C1 -30.2(2)
Si1 Yb1 N1 C1 -166.8(3)
C33 Yb1 N1 C1 136.1(2)
N2 Yb1 N1 Si1 1.81(8)
O2 Yb1 N1 Si1 -85.41(10)
O1 Yb1 N1 Si1 -149.93(9)
C29 Yb1 N1 Si1 16.77(14)
C34 Yb1 N1 Si1 -21.51(16)
C30 Yb1 N1 Si1 53.41(15)
C8 Yb1 N1 Si1 107.58(11)
C7 Yb1 N1 Si1 136.56(12)
C33 Yb1 N1 Si1 -57.2(2)
N1 Si1 N2 C23 -156.4(2)
C45 Si1 N2 C23 -36.1(3)
Yb1 Si1 N2 C23 -158.7(3)
N1 Si1 N2 Yb1 2.30(11)
C45 Si1 N2 Yb1 122.57(11)
N1 Yb1 N2 C23 158.1(2)
O2 Yb1 N2 C23 -112.9(2)
O1 Yb1 N2 C23 -126.9(2)
C29 Yb1 N2 C23 -9.2(2)
C34 Yb1 N2 C23 -38.3(2)
C30 Yb1 N2 C23 9.0(2)
C8 Yb1 N2 C23 95.5(2)
C7 Yb1 N2 C23 115.2(2)
Si1 Yb1 N2 C23 159.9(3)
C33 Yb1 N2 C23 -43.5(2)
N1 Yb1 N2 Si1 -1.80(8)
O2 Yb1 N2 Si1 87.18(10)
O1 Yb1 N2 Si1 73.21(17)
C29 Yb1 N2 Si1 -169.10(12)
C34 Yb1 N2 Si1 161.82(11)
C30 Yb1 N2 Si1 -150.85(10)
C8 Yb1 N2 Si1 -64.34(10)
C7 Yb1 N2 Si1 -44.68(11)
C33 Yb1 N2 Si1 156.67(10)
N4 Si2 N3 C55 162.4(3)
C99 Si2 N3 C55 43.3(3)
Yb2 Si2 N3 C55 167.8(3)
N4 Si2 N3 Yb2 -5.36(11)
C99 Si2 N3 Yb2 -124.49(11)
N4 Yb2 N3 C55 -164.6(2)
O3 Yb2 N3 C55 106.5(2)
O4 Yb2 N3 C55 39.8(2)
C83 Yb2 N3 C55 -149.7(2)
C84 Yb2 N3 C55 -111.0(2)
C88 Yb2 N3 C55 172.25(19)
C62 Yb2 N3 C55 -61.4(2)
C85 Yb2 N3 C55 -72.1(3)
Si2 Yb2 N3 C55 -168.8(3)
C87 Yb2 N3 C55 135.6(2)
C86 Yb2 N3 C55 54.1(9)
N4 Yb2 N3 Si2 4.16(9)
O3 Yb2 N3 Si2 -84.78(10)
O4 Yb2 N3 Si2 -151.45(9)
C83 Yb2 N3 Si2 19.07(15)
C84 Yb2 N3 Si2 57.76(16)
C88 Yb2 N3 Si2 -19.00(16)
C62 Yb2 N3 Si2 107.32(11)
C85 Yb2 N3 Si2 96.6(2)
C87 Yb2 N3 Si2 -55.6(2)
C86 Yb2 N3 Si2 -137.1(8)
N3 Si2 N4 C77 -155.6(3)
C99 Si2 N4 C77 -34.7(3)
Yb2 Si2 N4 C77 -160.9(3)
N3 Si2 N4 Yb2 5.25(11)
C99 Si2 N4 Yb2 126.15(11)
N3 Yb2 N4 C77 158.2(2)
O3 Yb2 N4 C77 -110.7(2)
O4 Yb2 N4 C77 -138.6(2)
C83 Yb2 N4 C77 -9.2(2)
C84 Yb2 N4 C77 10.1(2)
C88 Yb2 N4 C77 -38.0(2)
C62 Yb2 N4 C77 95.5(2)
C85 Yb2 N4 C77 1.9(2)
Si2 Yb2 N4 C77 162.3(3)
C87 Yb2 N4 C77 -44.0(2)
C86 Yb2 N4 C77 -25.9(2)
N3 Yb2 N4 Si2 -4.12(9)
O3 Yb2 N4 Si2 86.94(10)
O4 Yb2 N4 Si2 59.09(19)
C83 Yb2 N4 Si2 -171.50(13)
C84 Yb2 N4 Si2 -152.22(10)
C88 Yb2 N4 Si2 159.66(11)
C62 Yb2 N4 Si2 -66.80(10)
C85 Yb2 N4 Si2 -160.42(9)
C87 Yb2 N4 Si2 153.68(10)
C86 Yb2 N4 Si2 171.78(9)
Si1 N1 C1 C6 47.5(4)
Yb1 N1 C1 C6 -150.7(2)
Si1 N1 C1 C2 -133.1(2)
Yb1 N1 C1 C2 28.7(3)
N1 C1 C2 C3 -178.2(2)
C6 C1 C2 C3 1.3(4)
N1 C1 C2 C7 7.8(4)
C6 C1 C2 C7 -172.7(2)
C1 C2 C3 C4 -2.3(4)
C7 C2 C3 C4 171.9(3)
C2 C3 C4 C5 1.0(4)
C3 C4 C5 C6 1.2(4)
C4 C5 C6 C1 -2.1(4)
C4 C5 C6 C13 176.2(3)
N1 C1 C6 C5 -179.7(3)
C2 C1 C6 C5 0.9(4)
N1 C1 C6 C13 2.0(4)
C2 C1 C6 C13 -177.4(2)
C3 C2 C7 C8 -123.4(3)
C1 C2 C7 C8 50.8(4)
C3 C2 C7 C12 48.5(4)
C1 C2 C7 C12 -137.2(3)
C3 C2 C7 Yb1 159.8(2)
C1 C2 C7 Yb1 -25.9(3)
N1 Yb1 C7 C8 -93.74(17)
N2 Yb1 C7 C8 -48.71(17)
O2 Yb1 C7 C8 -153.91(15)
O1 Yb1 C7 C8 156.44(16)
C29 Yb1 C7 C8 26.29(19)
C34 Yb1 C7 C8 50.2(3)
C30 Yb1 C7 C8 43.58(17)
Si1 Yb1 C7 C8 -71.53(15)
C33 Yb1 C7 C8 95.62(19)
N1 Yb1 C7 C12 150.9(2)
N2 Yb1 C7 C12 -164.08(18)
O2 Yb1 C7 C12 90.7(2)
O1 Yb1 C7 C12 41.07(19)
C29 Yb1 C7 C12 -89.1(2)
C34 Yb1 C7 C12 -65.2(3)
C30 Yb1 C7 C12 -71.79(19)
C8 Yb1 C7 C12 -115.4(3)
Si1 Yb1 C7 C12 173.10(18)
C33 Yb1 C7 C12 -19.7(2)
N1 Yb1 C7 C2 25.83(15)
N2 Yb1 C7 C2 70.86(17)
O2 Yb1 C7 C2 -34.3(2)
O1 Yb1 C7 C2 -83.99(16)
C29 Yb1 C7 C2 145.86(15)
C34 Yb1 C7 C2 169.73(17)
C30 Yb1 C7 C2 163.15(16)
C8 Yb1 C7 C2 119.6(2)
Si1 Yb1 C7 C2 48.04(16)
C33 Yb1 C7 C2 -144.81(15)
C12 C7 C8 C9 -3.5(4)
C2 C7 C8 C9 168.7(2)
Yb1 C7 C8 C9 -100.6(2)
C12 C7 C8 Yb1 97.1(2)
C2 C7 C8 Yb1 -90.6(2)
N1 Yb1 C8 C9 -166.1(2)
N2 Yb1 C8 C9 -103.6(2)
O2 Yb1 C8 C9 165.75(18)
O1 Yb1 C8 C9 96.0(2)
C29 Yb1 C8 C9 -38.9(2)
C34 Yb1 C8 C9 -32.6(2)
C30 Yb1 C8 C9 -18.2(2)
C7 Yb1 C8 C9 120.4(3)
Si1 Yb1 C8 C9 -133.95(19)
C33 Yb1 C8 C9 4.5(2)
N1 Yb1 C8 C7 73.53(16)
N2 Yb1 C8 C7 135.98(16)
O2 Yb1 C8 C7 45.4(2)
O1 Yb1 C8 C7 -24.41(17)
C29 Yb1 C8 C7 -159.28(16)
C34 Yb1 C8 C7 -152.96(15)
C30 Yb1 C8 C7 -138.57(16)
Si1 Yb1 C8 C7 105.68(16)
C33 Yb1 C8 C7 -115.86(17)
C7 C8 C9 C10 1.5(4)
Yb1 C8 C9 C10 -84.7(3)
C7 C8 C9 C19 -176.3(2)
Yb1 C8 C9 C19 97.5(3)
C8 C9 C10 C11 1.2(4)
C19 C9 C10 C11 178.9(3)
C9 C10 C11 C12 -1.7(5)
C9 C10 C11 C20 -179.7(3)
C10 C11 C12 C7 -0.5(5)
C20 C11 C12 C7 177.6(3)
C8 C7 C12 C11 3.0(4)
C2 C7 C12 C11 -169.2(3)
Yb1 C7 C12 C11 82.1(3)
C5 C6 C13 C18 64.5(4)
C1 C6 C13 C18 -117.2(3)
C5 C6 C13 C14 -111.9(3)
C1 C6 C13 C14 66.4(4)
C18 C13 C14 C15 0.5(4)
C6 C13 C14 C15 176.9(3)
C13 C14 C15 C16 1.8(4)
C13 C14 C15 C21 -176.4(3)
C14 C15 C16 C17 -2.0(5)
C21 C15 C16 C17 176.2(3)
C15 C16 C17 C18 0.0(5)
C15 C16 C17 C22 179.1(3)
C16 C17 C18 C13 2.4(5)
C22 C17 C18 C13 -176.8(3)
C14 C13 C18 C17 -2.6(4)
C6 C13 C18 C17 -179.1(3)
Si1 N2 C23 C28 -24.1(4)
Yb1 N2 C23 C28 -176.9(2)
Si1 N2 C23 C24 154.5(2)
Yb1 N2 C23 C24 1.7(4)
N2 C23 C24 C25 -167.7(3)
C28 C23 C24 C25 11.0(4)
N2 C23 C24 C29 14.6(4)
C28 C23 C24 C29 -166.7(2)
C23 C24 C25 C26 -3.5(4)
C29 C24 C25 C26 174.1(3)
C24 C25 C26 C27 -4.1(5)
C25 C26 C27 C28 3.7(5)
C26 C27 C28 C23 4.3(5)
C26 C27 C28 C35 -170.0(3)
N2 C23 C28 C27 167.4(3)
C24 C23 C28 C27 -11.2(4)
N2 C23 C28 C35 -18.4(4)
C24 C23 C28 C35 163.0(2)
C25 C24 C29 C30 67.7(4)
C23 C24 C29 C30 -114.6(3)
C25 C24 C29 C34 -111.9(3)
C23 C24 C29 C34 65.8(3)
C25 C24 C29 Yb1 162.5(2)
C23 C24 C29 Yb1 -19.8(3)
N1 Yb1 C29 C30 122.19(16)
N2 Yb1 C29 C30 137.42(19)
O2 Yb1 C29 C30 -141.74(16)
O1 Yb1 C29 C30 -73.73(19)
C34 Yb1 C29 C30 -120.3(3)
C8 Yb1 C29 C30 49.93(18)
C7 Yb1 C29 C30 38.1(2)
Si1 Yb1 C29 C30 131.38(16)
C33 Yb1 C29 C30 -90.96(19)
N1 Yb1 C29 C34 -117.47(17)
N2 Yb1 C29 C34 -102.24(18)
O2 Yb1 C29 C34 -21.39(18)
O1 Yb1 C29 C34 46.6(2)
C30 Yb1 C29 C34 120.3(3)
C8 Yb1 C29 C34 170.27(17)
C7 Yb1 C29 C34 158.45(16)
Si1 Yb1 C29 C34 -108.27(17)
C33 Yb1 C29 C34 29.39(17)
N1 Yb1 C29 C24 -1.1(2)
N2 Yb1 C29 C24 14.13(16)
O2 Yb1 C29 C24 94.97(18)
O1 Yb1 C29 C24 162.98(16)
C34 Yb1 C29 C24 116.4(3)
C30 Yb1 C29 C24 -123.3(3)
C8 Yb1 C29 C24 -73.36(18)
C7 Yb1 C29 C24 -85.18(19)
Si1 Yb1 C29 C24 8.09(18)
C33 Yb1 C29 C24 145.8(2)
C34 C29 C30 C31 0.2(4)
C24 C29 C30 C31 -179.4(2)
Yb1 C29 C30 C31 72.9(3)
C34 C29 C30 Yb1 -72.7(2)
C24 C29 C30 Yb1 107.7(2)
N1 Yb1 C30 C29 -84.00(19)
N2 Yb1 C30 C29 -37.78(17)
O2 Yb1 C30 C29 45.51(19)
O1 Yb1 C30 C29 120.95(16)
C34 Yb1 C30 C29 33.58(16)
C8 Yb1 C30 C29 -132.29(17)
C7 Yb1 C30 C29 -150.24(16)
Si1 Yb1 C30 C29 -54.96(17)
C33 Yb1 C30 C29 66.70(17)
N1 Yb1 C30 C31 150.86(17)
N2 Yb1 C30 C31 -162.92(19)
O2 Yb1 C30 C31 -79.63(19)
O1 Yb1 C30 C31 -4.2(2)
C29 Yb1 C30 C31 -125.1(3)
C34 Yb1 C30 C31 -91.6(2)
C8 Yb1 C30 C31 102.57(19)
C7 Yb1 C30 C31 84.62(19)
Si1 Yb1 C30 C31 179.90(16)
C33 Yb1 C30 C31 -58.44(18)
C29 C30 C31 C32 -1.5(4)
Yb1 C30 C31 C32 61.4(3)
C29 C30 C31 C41 173.7(3)
Yb1 C30 C31 C41 -123.4(3)
C30 C31 C32 C33 2.4(4)
C41 C31 C32 C33 -172.9(3)
C31 C32 C33 C34 -2.0(4)
C31 C32 C33 C42 174.9(3)
C31 C32 C33 Yb1 -60.9(3)
N1 Yb1 C33 C34 64.1(3)
N2 Yb1 C33 C34 11.2(2)
O2 Yb1 C33 C34 94.20(19)
O1 Yb1 C33 C34 162.3(2)
C29 Yb1 C33 C34 -31.91(17)
C30 Yb1 C33 C34 -66.70(19)
C8 Yb1 C33 C34 -95.2(2)
C7 Yb1 C33 C34 -135.81(18)
Si1 Yb1 C33 C34 27.5(2)
N1 Yb1 C33 C32 -171.31(18)
N2 Yb1 C33 C32 135.82(19)
O2 Yb1 C33 C32 -141.2(2)
O1 Yb1 C33 C32 -73.03(19)
C29 Yb1 C33 C32 92.7(2)
C34 Yb1 C33 C32 124.6(3)
C30 Yb1 C33 C32 57.93(18)
C8 Yb1 C33 C32 29.5(2)
C7 Yb1 C33 C32 -11.2(2)
Si1 Yb1 C33 C32 152.16(16)
N1 Yb1 C33 C42 -47.9(4)
N2 Yb1 C33 C42 -100.8(3)
O2 Yb1 C33 C42 -17.8(3)
O1 Yb1 C33 C42 50.3(3)
C29 Yb1 C33 C42 -143.9(3)
C34 Yb1 C33 C42 -112.0(4)
C30 Yb1 C33 C42 -178.7(3)
C8 Yb1 C33 C42 152.8(2)
C7 Yb1 C33 C42 112.2(3)
Si1 Yb1 C33 C42 -84.5(3)
C32 C33 C34 C29 0.7(4)
C42 C33 C34 C29 -176.3(2)
Yb1 C33 C34 C29 69.0(2)
C32 C33 C34 Yb1 -68.3(3)
C42 C33 C34 Yb1 114.7(2)
C30 C29 C34 C33 0.2(4)
C24 C29 C34 C33 179.8(2)
Yb1 C29 C34 C33 -76.2(2)
C30 C29 C34 Yb1 76.4(2)
C24 C29 C34 Yb1 -104.0(2)
N1 Yb1 C34 C33 -146.14(18)
N2 Yb1 C34 C33 -168.5(2)
O2 Yb1 C34 C33 -77.37(19)
O1 Yb1 C34 C33 -17.9(2)
C29 Yb1 C34 C33 124.5(3)
C30 Yb1 C34 C33 92.1(2)
C8 Yb1 C34 C33 111.58(19)
C7 Yb1 C34 C33 83.6(3)
Si1 Yb1 C34 C33 -158.19(17)
N1 Yb1 C34 C29 89.38(19)
N2 Yb1 C34 C29 67.07(17)
O2 Yb1 C34 C29 158.15(18)
O1 Yb1 C34 C29 -142.33(17)
C30 Yb1 C34 C29 -32.40(16)
C8 Yb1 C34 C29 -12.9(2)
C7 Yb1 C34 C29 -40.9(3)
Si1 Yb1 C34 C29 77.33(17)
C33 Yb1 C34 C29 -124.5(3)
C27 C28 C35 C36 121.7(3)
C23 C28 C35 C36 -52.6(4)
C27 C28 C35 C40 -55.6(4)
C23 C28 C35 C40 130.1(3)
C40 C35 C36 C37 -0.2(4)
C28 C35 C36 C37 -177.6(3)
C35 C36 C37 C38 -0.2(4)
C35 C36 C37 C43 -177.7(3)
C36 C37 C38 C39 -0.2(5)
C43 C37 C38 C39 177.3(3)
C37 C38 C39 C40 0.9(5)
C37 C38 C39 C44 -175.5(3)
C36 C35 C40 C39 1.0(4)
C28 C35 C40 C39 178.3(3)
C38 C39 C40 C35 -1.3(5)
C44 C39 C40 C35 175.1(3)
N1 Si1 C45 C50 83.3(2)
N2 Si1 C45 C50 -27.3(3)
Yb1 Si1 C45 C50 27.7(3)
N1 Si1 C45 C46 -100.0(2)
N2 Si1 C45 C46 149.3(2)
Yb1 Si1 C45 C46 -155.67(19)
C50 C45 C46 C47 -1.4(4)
Si1 C45 C46 C47 -178.2(2)
C45 C46 C47 C48 1.0(5)
C46 C47 C48 C49 -0.4(5)
C47 C48 C49 C50 0.3(5)
C48 C49 C50 C45 -0.8(5)
C46 C45 C50 C49 1.3(4)
Si1 C45 C50 C49 178.2(2)
C51 O1 C52 C53 175.6(3)
Yb1 O1 C52 C53 -27.7(3)
C54 O2 C53 C52 162.3(3)
Yb1 O2 C53 C52 -59.4(3)
O1 C52 C53 O2 57.2(4)
Si2 N3 C55 C60 50.3(4)
Yb2 N3 C55 C60 -145.2(2)
Si2 N3 C55 C56 -131.2(2)
Yb2 N3 C55 C56 33.4(4)
N3 C55 C56 C57 -178.2(2)
C60 C55 C56 C57 0.5(4)
N3 C55 C56 C61 8.2(4)
C60 C55 C56 C61 -173.1(2)
C55 C56 C57 C58 -2.2(4)
C61 C56 C57 C58 171.8(3)
C56 C57 C58 C59 1.4(4)
C57 C58 C59 C60 1.2(4)
C58 C59 C60 C55 -2.9(4)
C58 C59 C60 C67 175.0(3)
N3 C55 C60 C59 -179.4(3)
C56 C55 C60 C59 2.0(4)
N3 C55 C60 C67 2.7(4)
C56 C55 C60 C67 -175.9(2)
C57 C56 C61 C62 -132.9(3)
C55 C56 C61 C62 41.0(4)
C57 C56 C61 C66 39.0(4)
C55 C56 C61 C66 -147.1(3)
C66 C61 C62 C63 -4.1(4)
C56 C61 C62 C63 168.1(2)
C66 C61 C62 Yb2 106.0(2)
C56 C61 C62 Yb2 -81.8(2)
N3 Yb2 C62 C63 -165.5(2)
N4 Yb2 C62 C63 -101.6(2)
O3 Yb2 C62 C63 166.27(18)
O4 Yb2 C62 C63 100.8(2)
C83 Yb2 C62 C63 -37.6(2)
C84 Yb2 C62 C63 -15.5(2)
C88 Yb2 C62 C63 -32.8(2)
C85 Yb2 C62 C63 10.5(2)
Si2 Yb2 C62 C63 -133.0(2)
C87 Yb2 C62 C63 3.5(3)
C86 Yb2 C62 C63 20.4(2)
N3 Yb2 C62 C61 72.09(16)
N4 Yb2 C62 C61 136.00(16)
O3 Yb2 C62 C61 43.8(3)
O4 Yb2 C62 C61 -21.59(17)
C83 Yb2 C62 C61 -159.98(16)
C84 Yb2 C62 C61 -137.92(17)
C88 Yb2 C62 C61 -155.28(15)
C85 Yb2 C62 C61 -111.89(17)
Si2 Yb2 C62 C61 104.56(16)
C87 Yb2 C62 C61 -118.90(17)
C86 Yb2 C62 C61 -102.02(17)
C61 C62 C63 C64 2.1(4)
Yb2 C62 C63 C64 -95.0(3)
C61 C62 C63 C73 -174.9(2)
Yb2 C62 C63 C73 87.9(3)
C62 C63 C64 C65 1.1(4)
C73 C63 C64 C65 178.1(3)
C63 C64 C65 C66 -2.2(4)
C63 C64 C65 C74 177.3(3)
C64 C65 C66 C61 0.1(4)
C74 C65 C66 C61 -179.4(3)
C62 C61 C66 C65 2.9(4)
C56 C61 C66 C65 -169.4(3)
C59 C60 C67 C72 63.4(4)
C55 C60 C67 C72 -118.6(3)
C59 C60 C67 C68 -111.7(3)
C55 C60 C67 C68 66.3(4)
C72 C67 C68 C69 0.7(4)
C60 C67 C68 C69 175.9(3)
C67 C68 C69 C70 1.6(4)
C67 C68 C69 C75 -177.2(3)
C68 C69 C70 C71 -2.3(4)
C75 C69 C70 C71 176.6(3)
C69 C70 C71 C72 0.7(5)
C69 C70 C71 C76 179.5(3)
C68 C67 C72 C71 -2.4(4)
C60 C67 C72 C71 -177.6(3)
C70 C71 C72 C67 1.7(4)
C76 C71 C72 C67 -177.1(3)
Si2 N4 C77 C78 157.1(2)
Yb2 N4 C77 C78 1.5(4)
Si2 N4 C77 C82 -21.7(4)
Yb2 N4 C77 C82 -177.3(2)
N4 C77 C78 C79 -169.3(3)
C82 C77 C78 C79 9.6(4)
N4 C77 C78 C83 14.6(4)
C82 C77 C78 C83 -166.5(2)
C77 C78 C79 C80 -2.4(4)
C83 C78 C79 C80 173.5(3)
C78 C79 C80 C81 -3.9(4)
C79 C80 C81 C82 2.4(4)
C80 C81 C82 C77 5.3(4)
C80 C81 C82 C89 -168.7(3)
N4 C77 C82 C81 168.0(3)
C78 C77 C82 C81 -10.8(4)
N4 C77 C82 C89 -18.0(4)
C78 C77 C82 C89 163.1(2)
C79 C78 C83 C84 75.1(4)
C77 C78 C83 C84 -108.7(3)
C79 C78 C83 C88 -105.5(3)
C77 C78 C83 C88 70.6(3)
C79 C78 C83 Yb2 164.0(2)
C77 C78 C83 Yb2 -19.9(3)
N3 Yb2 C83 C84 121.34(16)
N4 Yb2 C83 C84 136.60(18)
O3 Yb2 C83 C84 -139.10(16)
O4 Yb2 C83 C84 -70.97(19)
C88 Yb2 C83 C84 -121.2(2)
C62 Yb2 C83 C84 51.36(17)
C85 Yb2 C83 C84 -29.71(16)
Si2 Yb2 C83 C84 131.83(16)
C87 Yb2 C83 C84 -92.72(18)
C86 Yb2 C83 C84 -61.51(17)
N3 Yb2 C83 C88 -117.44(17)
N4 Yb2 C83 C88 -102.19(18)
O3 Yb2 C83 C88 -17.89(18)
O4 Yb2 C83 C88 50.2(2)
C84 Yb2 C83 C88 121.2(2)
C62 Yb2 C83 C88 172.57(16)
C85 Yb2 C83 C88 91.51(19)
Si2 Yb2 C83 C88 -106.96(16)
C87 Yb2 C83 C88 28.50(16)
C86 Yb2 C83 C88 59.70(17)
N3 Yb2 C83 C78 -0.9(2)
N4 Yb2 C83 C78 14.32(16)
O3 Yb2 C83 C78 98.62(18)
O4 Yb2 C83 C78 166.75(15)
C84 Yb2 C83 C78 -122.3(3)
C88 Yb2 C83 C78 116.5(3)
C62 Yb2 C83 C78 -70.92(19)
C85 Yb2 C83 C78 -152.0(2)
Si2 Yb2 C83 C78 9.55(18)
C87 Yb2 C83 C78 145.0(2)
C86 Yb2 C83 C78 176.2(2)
C88 C83 C84 C85 -1.3(4)
C78 C83 C84 C85 178.0(2)
Yb2 C83 C84 C85 72.6(2)
C88 C83 C84 Yb2 -73.9(2)
C78 C83 C84 Yb2 105.4(2)
N3 Yb2 C84 C85 148.93(17)
N4 Yb2 C84 C85 -163.04(18)
O3 Yb2 C84 C85 -76.10(19)
O4 Yb2 C84 C85 1.6(2)
C83 Yb2 C84 C85 -124.7(3)
C88 Yb2 C84 C85 -92.31(19)
C62 Yb2 C84 C85 104.80(18)
Si2 Yb2 C84 C85 -179.81(16)
C87 Yb2 C84 C85 -59.92(18)
C86 Yb2 C84 C85 -29.02(17)
N3 Yb2 C84 C83 -86.41(19)
N4 Yb2 C84 C83 -38.38(16)
O3 Yb2 C84 C83 48.57(19)
O4 Yb2 C84 C83 126.22(16)
C88 Yb2 C84 C83 32.35(15)
C62 Yb2 C84 C83 -130.53(17)
C85 Yb2 C84 C83 124.7(3)
Si2 Yb2 C84 C83 -55.15(17)
C87 Yb2 C84 C83 64.74(17)
C86 Yb2 C84 C83 95.65(19)
C83 C84 C85 C86 0.0(4)
Yb2 C84 C85 C86 66.3(2)
C83 C84 C85 C95 178.5(3)
Yb2 C84 C85 C95 -115.2(3)
C83 C84 C85 Yb2 -66.3(2)
N3 Yb2 C85 C86 169.1(2)
N4 Yb2 C85 C86 -107.55(19)
O3 Yb2 C85 C86 -9.4(2)
O4 Yb2 C85 C86 55.54(19)
C83 Yb2 C85 C86 -94.2(2)
C84 Yb2 C85 C86 -125.8(3)
C88 Yb2 C85 C86 -59.15(18)
C62 Yb2 C85 C86 159.37(19)
Si2 Yb2 C85 C86 -125.57(17)
C87 Yb2 C85 C86 -27.10(17)
N3 Yb2 C85 C84 -65.0(3)
N4 Yb2 C85 C84 18.3(2)
O3 Yb2 C85 C84 116.48(18)
O4 Yb2 C85 C84 -178.61(18)
C83 Yb2 C85 C84 31.61(17)
C88 Yb2 C85 C84 66.70(18)
C62 Yb2 C85 C84 -74.78(18)
Si2 Yb2 C85 C84 0.3(2)
C87 Yb2 C85 C84 98.8(2)
C86 Yb2 C85 C84 125.8(3)
N3 Yb2 C85 C95 48.5(4)
N4 Yb2 C85 C95 131.8(2)
O3 Yb2 C85 C95 -130.0(2)
O4 Yb2 C85 C95 -65.1(3)
C83 Yb2 C85 C95 145.1(3)
C84 Yb2 C85 C95 113.5(3)
C88 Yb2 C85 C95 -179.8(3)
C62 Yb2 C85 C95 38.7(3)
Si2 Yb2 C85 C95 113.8(2)
C87 Yb2 C85 C95 -147.8(3)
C86 Yb2 C85 C95 -120.7(3)
C84 C85 C86 C87 1.9(4)
C95 C85 C86 C87 -176.6(3)
Yb2 C85 C86 C87 61.4(3)
C84 C85 C86 Yb2 -59.5(2)
C95 C85 C86 Yb2 122.0(3)
N3 Yb2 C86 C87 93.7(8)
N4 Yb2 C86 C87 -45.8(2)
O3 Yb2 C86 C87 41.19(19)
O4 Yb2 C86 C87 108.36(19)
C83 Yb2 C86 C87 -64.20(18)
C84 Yb2 C86 C87 -99.7(2)
C88 Yb2 C86 C87 -29.53(17)
C62 Yb2 C86 C87 -153.24(18)
C85 Yb2 C86 C87 -130.1(3)
Si2 Yb2 C86 C87 -36.5(3)
N3 Yb2 C86 C85 -136.2(7)
N4 Yb2 C86 C85 84.2(2)
O3 Yb2 C86 C85 171.25(19)
O4 Yb2 C86 C85 -121.58(19)
C83 Yb2 C86 C85 65.86(19)
C84 Yb2 C86 C85 30.40(17)
C88 Yb2 C86 C85 100.5(2)
C62 Yb2 C86 C85 -23.2(2)
Si2 Yb2 C86 C85 93.6(2)
C87 Yb2 C86 C85 130.1(3)
C85 C86 C87 C88 -2.3(4)
Yb2 C86 C87 C88 57.2(2)
C85 C86 C87 C96 176.4(3)
Yb2 C86 C87 C96 -124.0(3)
C85 C86 C87 Yb2 -59.6(3)
N3 Yb2 C87 C86 -166.44(18)
N4 Yb2 C87 C86 139.89(19)
O3 Yb2 C87 C86 -134.5(2)
O4 Yb2 C87 C86 -67.36(19)
C83 Yb2 C87 C86 96.1(2)
C84 Yb2 C87 C86 60.53(19)
C88 Yb2 C87 C86 126.8(3)
C62 Yb2 C87 C86 37.3(2)
C85 Yb2 C87 C86 27.52(17)
Si2 Yb2 C87 C86 158.18(16)
N3 Yb2 C87 C88 66.7(3)
N4 Yb2 C87 C88 13.06(19)
O3 Yb2 C87 C88 98.63(19)
O4 Yb2 C87 C88 165.82(19)
C83 Yb2 C87 C88 -30.68(17)
C84 Yb2 C87 C88 -66.30(18)
C62 Yb2 C87 C88 -89.6(2)
C85 Yb2 C87 C88 -99.3(2)
Si2 Yb2 C87 C88 31.3(2)
C86 Yb2 C87 C88 -126.8(3)
N3 Yb2 C87 C96 -46.2(3)
N4 Yb2 C87 C96 -99.9(3)
O3 Yb2 C87 C96 -14.3(2)
O4 Yb2 C87 C96 52.9(3)
C83 Yb2 C87 C96 -143.6(3)
C84 Yb2 C87 C96 -179.2(3)
C88 Yb2 C87 C96 -112.9(3)
C62 Yb2 C87 C96 157.5(2)
C85 Yb2 C87 C96 147.8(3)
Si2 Yb2 C87 C96 -81.6(3)
C86 Yb2 C87 C96 120.2(3)
C86 C87 C88 C83 0.9(4)
C96 C87 C88 C83 -177.9(2)
Yb2 C87 C88 C83 63.3(2)
C86 C87 C88 Yb2 -62.4(2)
C96 C87 C88 Yb2 118.8(2)
C84 C83 C88 C87 0.8(4)
C78 C83 C88 C87 -178.5(2)
Yb2 C83 C88 C87 -71.2(2)
C84 C83 C88 Yb2 72.1(2)
C78 C83 C88 Yb2 -107.3(2)
N3 Yb2 C88 C87 -144.23(17)
N4 Yb2 C88 C87 -166.5(2)
O3 Yb2 C88 C87 -72.02(18)
O4 Yb2 C88 C87 -15.0(2)
C83 Yb2 C88 C87 126.4(3)
C84 Yb2 C88 C87 93.5(2)
C62 Yb2 C88 C87 116.69(18)
C85 Yb2 C88 C87 59.97(18)
Si2 Yb2 C88 C87 -154.94(17)
C86 Yb2 C88 C87 28.59(17)
N3 Yb2 C88 C83 89.38(19)
N4 Yb2 C88 C83 67.11(17)
O3 Yb2 C88 C83 161.59(18)
O4 Yb2 C88 C83 -141.42(16)
C84 Yb2 C88 C83 -32.92(16)
C62 Yb2 C88 C83 -9.7(2)
C85 Yb2 C88 C83 -66.42(17)
Si2 Yb2 C88 C83 78.67(17)
C87 Yb2 C88 C83 -126.4(3)
C86 Yb2 C88 C83 -97.8(2)
C81 C82 C89 C90 125.5(3)
C77 C82 C89 C90 -48.5(4)
C81 C82 C89 C94 -50.4(4)
C77 C82 C89 C94 135.6(3)
C94 C89 C90 C91 -1.6(4)
C82 C89 C90 C91 -177.6(3)
C89 C90 C91 C92 1.1(5)
C89 C90 C91 C97 -174.2(3)
C90 C91 C92 C93 -0.5(5)
C97 C91 C92 C93 174.7(3)
C91 C92 C93 C94 0.2(5)
C91 C92 C93 C98 -178.7(3)
C90 C89 C94 C93 1.3(4)
C82 C89 C94 C93 177.2(3)
C92 C93 C94 C89 -0.7(5)
C98 C93 C94 C89 178.3(3)
N3 Si2 C99 C104 82.5(3)
N4 Si2 C99 C104 -29.0(3)
Yb2 Si2 C99 C104 26.7(3)
N3 Si2 C99 C100 -100.8(2)
N4 Si2 C99 C100 147.6(2)
Yb2 Si2 C99 C100 -156.59(19)
C104 C99 C100 C101 -0.8(4)
Si2 C99 C100 C101 -177.6(2)
C99 C100 C101 C102 0.2(5)
C100 C101 C102 C103 0.4(5)
C101 C102 C103 C104 -0.2(5)
C100 C99 C104 C103 1.0(4)
Si2 C99 C104 C103 177.8(2)
C102 C103 C104 C99 -0.5(5)
C105 O3 C106 C107 169.3(3)
Yb2 O3 C106 C107 -45.2(3)
C108 O4 C107 C106 174.2(3)
Yb2 O4 C107 C106 -41.9(3)
O3 C106 C107 O4 56.7(3)
C115 C110 C111 C112 -1.6(5)
C109 C110 C111 C112 178.2(3)
C110 C111 C112 C113 1.3(6)
C111 C112 C113 C114 -0.5(5)
C112 C113 C114 C115 0.0(6)
C113 C114 C115 C110 -0.3(6)
C111 C110 C115 C114 1.1(5)
C109 C110 C115 C114 -178.7(3)
C122 C117 C118 C119 -1.3(7)
C116 C117 C118 C119 178.6(4)
C117 C118 C119 C120 0.8(8)
C118 C119 C120 C121 0.7(7)
C119 C120 C121 C122 -1.6(6)
C120 C121 C122 C117 1.1(6)
C118 C117 C122 C121 0.3(6)
C116 C117 C122 C121 -179.5(3)
